data_7003149
loop_
_publ_author_name
'Qi, Yanfei'
'Li, Yangguang'
'Wang, Enbo'
'Zhang, Zhiming'
'Chang, Song'

_publ_section_title
;
 Metal-controlled self-assembly of arsenic--vanadium-cluster backbones
 with organic ligands
;
_journal_issue 17
_journal_name_full 'Dalton Transactions'
_journal_page_first 2335
_journal_page_last 2345
_journal_paper_doi 10.1039/b713115a
_journal_year 2008
_chemical_formula_sum 'C76 H108 As8 Cd3 N16 O63 V13'
_chemical_formula_weight 3852.56
_chemical_name_systematic
;
?
;
_space_group_IT_number 7
_symmetry_cell_setting monoclinic
_symmetry_space_group_name_Hall 'P -2yac'
_symmetry_space_group_name_H-M 'P 1 n 1'
_atom_sites_solution_hydrogens geom
_atom_sites_solution_primary direct
_atom_sites_solution_secondary difmap
_audit_creation_method SHELXL-97
_cell_angle_alpha 90.00
_cell_angle_beta 95.60(3)
_cell_angle_gamma 90.00
_cell_formula_units_Z 2
_cell_length_a 19.643(4)
_cell_length_b 14.539(3)
_cell_length_c 21.112(4)
_cell_measurement_temperature 293(2)
_cell_volume 6001(2)
_computing_structure_refinement 'SHELXL-97 (Sheldrick, 1997)'
_computing_structure_solution 'SHELXS-97 (Sheldrick, 1990)'
_diffrn_ambient_temperature 293(2)
_diffrn_detector_area_resol_mean 0.01
_diffrn_measured_fraction_theta_full 0.979
_diffrn_measured_fraction_theta_max 0.979
_diffrn_measurement_device_type 'Rigaku R-AXIS RAPID IP'
_diffrn_measurement_method Oscillation
_diffrn_radiation_monochromator graphite
_diffrn_radiation_source 'Rotation anode'
_diffrn_radiation_type MoK\a
_diffrn_radiation_wavelength 0.71073
_diffrn_reflns_av_R_equivalents 0.1415
_diffrn_reflns_av_sigmaI/netI 0.2231
_diffrn_reflns_limit_h_max 23
_diffrn_reflns_limit_h_min -20
_diffrn_reflns_limit_k_max 17
_diffrn_reflns_limit_k_min -17
_diffrn_reflns_limit_l_max 25
_diffrn_reflns_limit_l_min -25
_diffrn_reflns_number 38605
_diffrn_reflns_theta_full 25.00
_diffrn_reflns_theta_max 25.00
_diffrn_reflns_theta_min 2.99
_diffrn_standards_decay_% 0
_diffrn_standards_interval_count 0
_diffrn_standards_interval_time 0
_diffrn_standards_number 0
_exptl_absorpt_coefficient_mu 3.773
_exptl_absorpt_correction_T_max 0.4907
_exptl_absorpt_correction_T_min 0.4404
_exptl_absorpt_correction_type multi-scan
_exptl_absorpt_process_details 'ABSCOR by T.Higashi 8 March, 1995'
_exptl_crystal_colour black
_exptl_crystal_density_diffrn 2.132
_exptl_crystal_density_method 'not measured'
_exptl_crystal_description block
_exptl_crystal_F_000 3774
_exptl_crystal_size_max 0.26
_exptl_crystal_size_mid 0.24
_exptl_crystal_size_min 0.22
_refine_diff_density_max 0.612
_refine_diff_density_min -0.511
_refine_diff_density_rms 0.127
_refine_ls_abs_structure_details 'Flack H D (1983), Acta Cryst. A39, 876-881'
_refine_ls_abs_structure_Flack 0.111(16)
_refine_ls_extinction_method none
_refine_ls_goodness_of_fit_ref 0.972
_refine_ls_hydrogen_treatment constr
_refine_ls_matrix_type full
_refine_ls_number_parameters 1331
_refine_ls_number_reflns 18185
_refine_ls_number_restraints 967
_refine_ls_restrained_S_all 0.960
_refine_ls_R_factor_all 0.1946
_refine_ls_R_factor_gt 0.0866
_refine_ls_shift/su_max 0.001
_refine_ls_shift/su_mean 0.000
_refine_ls_structure_factor_coef Fsqd
_refine_ls_weighting_details 'calc w=1/[\s^2^(Fo^2^)+(0.0530P)^2^+0.0000P] where P=(Fo^2^+2Fc^2^)/3'
_refine_ls_weighting_scheme calc
_refine_ls_wR_factor_gt 0.1454
_refine_ls_wR_factor_ref 0.1838
_reflns_number_gt 8351
_reflns_number_total 18185
_reflns_threshold_expression >2sigma(I)
_cod_data_source_file b713115a.txt
_cod_data_source_block DQ22
_cod_depositor_comments
;
The following automatic conversions were performed:
'_symmetry_cell_setting' value 'Monoclinic' changed to 'monoclinic'
according to '/home/saulius/struct/CIF-dictionaries/cif_core.dic'
dictionary named 'cif_core.dic' version 2.4.1 from 2010-06-29.

Automatic conversion script
Id: cif_fix_enum 1527 2010-12-29 10:47:43Z saulius 
;
_cod_original_sg_symbol_H-M Pn
_cod_database_code 7003149

loop_
_symmetry_equiv_pos_as_xyz
'x, y, z'
'x+1/2, -y, z+1/2'

loop_
_atom_site_label
_atom_site_type_symbol
_atom_site_fract_x
_atom_site_fract_y
_atom_site_fract_z
_atom_site_U_iso_or_equiv
_atom_site_adp_type
_atom_site_occupancy
_atom_site_symmetry_multiplicity
_atom_site_calc_flag
_atom_site_refinement_flags
_atom_site_disorder_assembly
_atom_site_disorder_group
V1 V 0.18050(18) -0.0955(3) 0.78124(17) 0.0685(12) Uani 1 1 d . . .
V2 V 0.22406(17) 0.0568(3) 0.87244(16) 0.0625(11) Uani 1 1 d . A .
V3 V 0.34788(17) 0.1759(3) 0.89937(15) 0.0547(10) Uani 1 1 d . . .
V4 V 0.48459(17) 0.1807(3) 0.84623(15) 0.0554(10) Uani 1 1 d . A .
V5 V 0.55186(18) 0.0838(3) 0.74208(16) 0.0613(11) Uani 1 1 d . . .
V6 V 0.50062(17) -0.0504(2) 0.63982(15) 0.0523(9) Uani 1 1 d . A .
V7 V 0.37187(16) -0.1587(2) 0.60376(15) 0.0497(9) Uani 1 1 d . . .
V8 V 0.24183(17) -0.1762(2) 0.66748(16) 0.0544(10) Uani 1 1 d . A .
V13 V 0.43711(16) -0.1883(3) 0.86744(14) 0.0514(10) Uani 1 1 d . . .
As6 As 0.23563(12) -0.00762(17) 0.56326(10) 0.0532(6) Uani 0.90 1 d P A 1
As8 As 0.38924(12) 0.06596(18) 0.54651(10) 0.0574(7) Uani 0.92 1 d P A 1
V12 V 0.45005(19) 0.1920(3) 0.67098(17) 0.0565(11) Uani 0.92 1 d PD A 1
As7 As 0.37123(13) 0.31779(18) 0.77011(11) 0.0628(7) Uani 0.92 1 d P A 1
As5 As 0.21609(13) 0.24478(19) 0.78588(11) 0.0664(8) Uani 0.92 1 d P A 1
V11 V 0.18162(19) 0.0591(3) 0.69877(16) 0.0578(11) Uani 0.92 1 d PD A 1
As6' As 0.1481(10) 0.1586(15) 0.7237(9) 0.048(5) Uani 0.10 1 d PU A 2
As8' As 0.1574(11) 0.0295(15) 0.6005(9) 0.030(5) Uani 0.08 1 d PU A 2
V12' V 0.314(2) 0.017(3) 0.563(2) 0.045(11) Uani 0.08 1 d PU A 2
As7' As 0.4442(12) 0.1618(16) 0.5754(10) 0.036(6) Uani 0.08 1 d PU A 2
As5' As 0.4353(14) 0.2947(19) 0.6989(12) 0.055(7) Uani 0.08 1 d PU A 2
V11' V 0.295(2) 0.262(4) 0.769(2) 0.053(12) Uani 0.08 1 d PU A 2
As3 As 0.55997(12) -0.01535(18) 0.89552(11) 0.0570(7) Uani 0.90 1 d P A 1
As4 As 0.57056(12) -0.15058(18) 0.77466(11) 0.0571(7) Uani 0.90 1 d P A 1
V10 V 0.42165(19) -0.2412(3) 0.72429(18) 0.0605(12) Uani 0.92 1 d P A 1
As1 As 0.27823(13) -0.1517(2) 0.92408(11) 0.0673(8) Uani 0.90 1 d P A 1
As2 As 0.28859(13) -0.28905(19) 0.80375(11) 0.0687(8) Uani 0.92 1 d P A 1
V9 V 0.40189(19) -0.0013(3) 0.93823(16) 0.0595(11) Uani 0.92 1 d P A 1
As3' As 0.4981(12) -0.2347(17) 0.7121(10) 0.062(6) Uani 0.10 1 d PU A 2
As4' As 0.3469(12) -0.3044(17) 0.7267(11) 0.065(7) Uani 0.10 1 d PU A 2
V10' V 0.540(2) -0.039(3) 0.8010(17) 0.047(11) Uani 0.08 1 d PU A 2
As1' As 0.4856(12) 0.0204(17) 0.9320(10) 0.064(6) Uani 0.10 1 d PU A 2
As2' As 0.3314(13) -0.0528(18) 0.9490(10) 0.044(6) Uani 0.08 1 d PU A 2
V9' V 0.273(2) -0.172(3) 0.8244(17) 0.039(10) Uani 0.08 1 d PU A 2
O1 O 0.4470(8) -0.3431(12) 0.7162(7) 0.096(5) Uani 1 1 d U . .
O2 O 0.4193(8) -0.0091(11) 1.0115(6) 0.084(5) Uani 1 1 d U . .
O3 O 0.4630(8) -0.2587(12) 0.9111(7) 0.093(5) Uani 1 1 d U A .
O4 O 0.3056(7) 0.0370(10) 0.5217(7) 0.068(4) Uani 1 1 d U . .
O5 O 0.1676(7) 0.0770(11) 0.9198(6) 0.077(4) Uani 1 1 d U . .
O6 O 0.4348(6) 0.1180(9) 0.9071(5) 0.057(4) Uani 1 1 d U A .
O7 O 0.5377(6) 0.2521(9) 0.8815(5) 0.061(4) Uani 1 1 d U . .
O8 O 0.5511(6) -0.0494(8) 0.7273(5) 0.051(3) Uani 1 1 d U A .
O9 O 0.6290(7) 0.1179(10) 0.7373(6) 0.064(4) Uani 1 1 d U A .
O10 O 0.3760(6) -0.2221(9) 0.5453(5) 0.060(4) Uani 1 1 d U A .
O11 O 0.2732(8) -0.2603(11) 0.8795(6) 0.086(5) Uani 1 1 d U . .
O12 O 0.1069(5) 0.0761(11) 0.6681(6) 0.085(5) Uani 1 1 d DU . .
O13 O 0.4096(6) -0.0353(8) 0.5899(5) 0.049(3) Uani 1 1 d U A .
O14 O 0.3327(6) -0.2211(9) 0.6721(5) 0.056(4) Uani 1 1 d U A .
O15 O 0.3144(6) 0.0533(9) 0.9184(5) 0.053(3) Uani 1 1 d U A .
O16 O 0.2285(7) -0.0801(11) 0.8672(7) 0.083(5) Uani 1 1 d U A .
O17 O 0.4754(7) -0.0643(10) 0.8981(6) 0.067(4) Uani 1 1 d U A .
O18 O 0.2804(7) 0.3283(11) 0.7816(7) 0.074(5) Uani 1 1 d U . .
O19 O 0.5988(6) -0.0969(9) 0.8477(6) 0.063(4) Uani 1 1 d U . .
O20 O 0.3765(7) 0.1417(9) 0.6060(6) 0.060(4) Uani 1 1 d U . .
O21 O 0.1869(7) -0.2449(9) 0.6325(6) 0.060(4) Uani 1 1 d U . .
O22 O 0.2573(6) 0.1738(9) 0.8458(6) 0.059(4) Uani 1 1 d U A .
O23 O 0.4924(6) 0.1867(8) 0.7583(5) 0.046(3) Uani 1 1 d U A .
O24 O 0.3696(7) -0.2383(9) 0.8010(6) 0.065(4) Uani 1 1 d U A .
O25 O 0.3682(7) 0.2417(9) 0.7050(6) 0.067(4) Uani 1 1 d U . .
O26 O 0.4998(7) 0.0768(9) 0.6614(5) 0.062(4) Uani 1 1 d U A .
O27 O 0.3595(7) -0.1189(10) 0.9052(6) 0.066(4) Uani 1 1 d U A .
O28 O 0.1833(6) 0.0352(9) 0.7891(5) 0.050(3) Uani 1 1 d U A .
O29 O 0.5413(6) 0.0688(9) 0.8338(5) 0.057(4) Uani 1 1 d U A .
O30 O 0.2401(7) -0.2029(10) 0.7595(6) 0.070(4) Uani 1 1 d U A .
O31 O 0.2789(6) -0.1038(8) 0.5996(5) 0.042(3) Uani 1 1 d U A .
O32 O 0.5562(7) -0.0710(10) 0.5894(6) 0.068(4) Uani 1 1 d U . .
O33 O 0.4863(6) -0.1812(9) 0.7895(5) 0.060(4) Uani 1 1 d U A .
O34 O 0.2245(6) 0.1804(9) 0.7189(5) 0.057(4) Uani 1 1 d U . .
O35 O 0.2367(6) 0.0680(9) 0.6259(5) 0.058(4) Uani 1 1 d U . .
O36 O 0.3402(7) 0.2447(10) 0.9585(6) 0.067(4) Uani 1 1 d U A .
O37 O 0.1942(6) -0.0718(9) 0.6953(5) 0.056(4) Uani 1 1 d U A .
O38 O 0.3946(6) 0.2412(8) 0.8335(5) 0.046(3) Uani 1 1 d U A .
O39 O 0.4550(5) -0.1622(7) 0.6590(5) 0.040(3) Uani 1 1 d U A .
O40 O 0.4858(7) 0.2689(9) 0.6349(6) 0.081(5) Uani 1 1 d DU . .
O41 O 0.1054(7) -0.1314(11) 0.7859(6) 0.082(5) Uani 1 1 d U A .
O1W O 0.3568(10) 0.0269(13) 0.7463(8) 0.123 Uiso 1 1 d . . .
Cd1 Cd 0.27873(8) 0.21446(11) 0.63037(7) 0.0593(4) Uani 1 1 d . A .
Cd2 Cd 0.76986(7) 0.27433(12) 0.83291(6) 0.0612(5) Uani 1 1 d . . .
Cd3 Cd 0.45339(8) 0.24303(12) 0.15385(7) 0.0647(5) Uani 1 1 d D . .
N1 N 0.2795(7) 0.3706(8) 0.6116(5) 0.068(4) Uani 1 1 d GDU . .
C1 C 0.3376(6) 0.4228(10) 0.6292(6) 0.076(5) Uani 1 1 d GDU A .
H1 H 0.3795 0.3940 0.6394 0.076 Uiso 1 1 calc R . .
C2 C 0.3331(7) 0.5182(10) 0.6317(6) 0.087(6) Uani 1 1 d GU A .
H2 H 0.3719 0.5531 0.6436 0.087 Uiso 1 1 calc R . .
C3 C 0.2704(8) 0.5614(9) 0.6166(7) 0.084(6) Uani 1 1 d GU A .
H3 H 0.2673 0.6252 0.6182 0.084 Uiso 1 1 calc R . .
C4 C 0.2123(7) 0.5092(10) 0.5989(6) 0.078(5) Uani 1 1 d GDU A .
C5 C 0.2168(6) 0.4138(10) 0.5964(6) 0.072(5) Uani 1 1 d GDU A .
N2 N 0.1708(7) 0.2648(11) 0.5783(5) 0.085(5) Uani 1 1 d GU . .
C6 C 0.1621(7) 0.3590(11) 0.5779(6) 0.065(5) Uani 1 1 d GDU A .
C7 C 0.0984(9) 0.3964(10) 0.5607(7) 0.089(6) Uani 1 1 d GDU A .
C8 C 0.0433(8) 0.3396(12) 0.5440(6) 0.086(6) Uani 1 1 d GU A .
H8 H 0.0003 0.3648 0.5325 0.086 Uiso 1 1 calc R . .
C9 C 0.0519(8) 0.2453(11) 0.5445(6) 0.092(6) Uani 1 1 d GU A .
H9 H 0.0147 0.2070 0.5332 0.092 Uiso 1 1 calc R . .
C10 C 0.1156(8) 0.2079(10) 0.5616(7) 0.091(6) Uani 1 1 d GU A .
H10 H 0.1214 0.1445 0.5619 0.091 Uiso 1 1 calc R . .
C11 C 0.1463(10) 0.546(2) 0.5804(12) 0.137 Uiso 1 1 d D . .
H11 H 0.1411 0.6094 0.5796 0.091 Uiso 1 1 calc R A .
C12 C 0.0895(13) 0.4918(13) 0.5635(10) 0.093(8) Uani 1 1 d DU A .
H12 H 0.0466 0.5182 0.5543 0.093 Uiso 1 1 calc R . .
N3 N 0.7938(6) 0.2065(8) 0.7349(5) 0.051(4) Uani 1 1 d GU . .
C13 C 0.7501(6) 0.2136(10) 0.6794(6) 0.074(5) Uani 1 1 d GU . .
H13 H 0.7084 0.2440 0.6798 0.074 Uiso 1 1 calc R . .
C14 C 0.7684(8) 0.1753(11) 0.6232(6) 0.087(6) Uani 1 1 d GU . .
H14 H 0.7391 0.1800 0.5860 0.087 Uiso 1 1 calc R . .
C15 C 0.8306(8) 0.1299(11) 0.6227(7) 0.102(6) Uani 1 1 d GU . .
H15 H 0.8429 0.1043 0.5851 0.102 Uiso 1 1 calc R . .
C16 C 0.8744(7) 0.1228(10) 0.6782(7) 0.069(5) Uani 1 1 d GDU . .
C17 C 0.8560(6) 0.1611(9) 0.7344(6) 0.067(5) Uani 1 1 d GU . .
N4 N 0.8736(7) 0.1826(10) 0.8474(7) 0.081(5) Uani 1 1 d GU . .
C18 C 0.8965(8) 0.1458(11) 0.7946(6) 0.080(6) Uani 1 1 d GU . .
C19 C 0.9578(9) 0.1025(11) 0.7984(7) 0.084(6) Uani 1 1 d GDU . .
C20 C 0.9961(8) 0.0959(12) 0.8551(8) 0.111(7) Uani 1 1 d GU . .
H20 H 1.0382 0.0662 0.8577 0.111 Uiso 1 1 calc R . .
C21 C 0.9732(9) 0.1327(12) 0.9079(8) 0.112(7) Uani 1 1 d GU . .
H21 H 0.9995 0.1282 0.9469 0.112 Uiso 1 1 calc R . .
C22 C 0.9119(9) 0.1760(11) 0.9041(7) 0.110(7) Uani 1 1 d GU . .
H22 H 0.8962 0.2013 0.9404 0.110 Uiso 1 1 calc R . .
C23 C 0.9390(9) 0.0741(16) 0.6854(10) 0.093(8) Uani 1 1 d DU . .
H23 H 0.9518 0.0441 0.6495 0.093 Uiso 1 1 calc R . .
C24 C 0.9854(11) 0.0672(17) 0.7419(8) 0.096(8) Uani 1 1 d DU . .
H24 H 1.0291 0.0424 0.7423 0.096 Uiso 1 1 calc R . .
N5 N 0.6894(7) 0.3793(9) 0.7787(5) 0.057(4) Uani 1 1 d GU . .
C25 C 0.6236(8) 0.3591(10) 0.7615(6) 0.080(6) Uani 1 1 d GU . .
H25 H 0.6078 0.2993 0.7656 0.080 Uiso 1 1 calc R . .
C26 C 0.5805(8) 0.4252(12) 0.7383(7) 0.121 Uiso 1 1 d GU . .
H26 H 0.5348 0.4112 0.7263 0.080 Uiso 1 1 calc R . .
C27 C 0.6032(9) 0.5115(12) 0.7323(7) 0.121 Uiso 1 1 d GU . .
H27 H 0.5733 0.5573 0.7162 0.080 Uiso 1 1 calc R . .
C28 C 0.6691(9) 0.5317(10) 0.7496(7) 0.076(6) Uani 1 1 d GDU . .
C29 C 0.7122(6) 0.4656(10) 0.7728(6) 0.066(5) Uani 1 1 d GU . .
N6 N 0.8222(9) 0.4170(12) 0.8150(7) 0.097(5) Uani 1 1 d GU . .
C30 C 0.7800(8) 0.4892(15) 0.7917(8) 0.145 Uiso 1 1 d GU . .
C31 C 0.8063(10) 0.5782(13) 0.7896(8) 0.109(7) Uani 1 1 d GDU . .
C32 C 0.8748(11) 0.5950(12) 0.8107(8) 0.112(7) Uani 1 1 d GU . .
H32 H 0.8923 0.6543 0.8093 0.112 Uiso 1 1 calc R . .
C33 C 0.9169(9) 0.5228(14) 0.8339(8) 0.110(7) Uani 1 1 d GU . .
H33 H 0.9625 0.5340 0.8480 0.110 Uiso 1 1 calc R . .
C34 C 0.8906(9) 0.4338(12) 0.8360(7) 0.112(7) Uani 1 1 d GU . .
H34 H 0.9186 0.3857 0.8515 0.112 Uiso 1 1 calc R . .
C35 C 0.6810(13) 0.6294(12) 0.7446(13) 0.135(11) Uani 1 1 d DU . .
H35 H 0.6503 0.6746 0.7290 0.135 Uiso 1 1 calc R . .
C36 C 0.7514(12) 0.6407(18) 0.7695(11) 0.113(9) Uani 1 1 d DU . .
H36 H 0.7643 0.7021 0.7735 0.113 Uiso 1 1 calc R . .
N7 N 0.7698(8) 0.3076(12) 0.9416(7) 0.067(5) Uani 1 1 d DU . .
H7A H 0.8084 0.2868 0.9633 0.067 Uiso 1 1 calc R . .
H7B H 0.7670 0.3687 0.9476 0.067 Uiso 1 1 calc R . .
C37 C 0.7100(10) 0.2613(13) 0.9633(10) 0.077(7) Uani 1 1 d DU . .
H37A H 0.6694 0.2974 0.9507 0.077 Uiso 1 1 calc R . .
H37B H 0.7152 0.2579 1.0094 0.077 Uiso 1 1 calc R . .
C38 C 0.7004(11) 0.1644(13) 0.9361(7) 0.072(7) Uani 1 1 d DU . .
H38A H 0.7413 0.1281 0.9470 0.072 Uiso 1 1 calc R . .
H38B H 0.6624 0.1343 0.9537 0.072 Uiso 1 1 calc R . .
N8 N 0.6867(9) 0.1718(12) 0.8666(6) 0.072(5) Uani 1 1 d DU . .
H8A H 0.6443 0.1938 0.8560 0.072 Uiso 1 1 calc R . .
H8B H 0.6902 0.1164 0.8482 0.072 Uiso 1 1 calc R . .
N9 N 0.4274(6) 0.1843(8) 0.2542(5) 0.056(4) Uani 1 1 d GU . .
C39 C 0.4686(7) 0.1974(9) 0.3092(6) 0.070(5) Uani 1 1 d GU . .
H39 H 0.5088 0.2311 0.3088 0.070 Uiso 1 1 calc R . .
C40 C 0.4509(8) 0.1611(10) 0.3647(6) 0.077(5) Uani 1 1 d GU . .
H40 H 0.4790 0.1700 0.4023 0.077 Uiso 1 1 calc R . .
C41 C 0.3920(8) 0.1116(10) 0.3653(6) 0.083(6) Uani 1 1 d GU . .
H41 H 0.3800 0.0868 0.4032 0.083 Uiso 1 1 calc R . .
C42 C 0.3509(7) 0.0986(10) 0.3103(7) 0.076(5) Uani 1 1 d GDU . .
C43 C 0.3686(6) 0.1349(9) 0.2548(6) 0.061(5) Uani 1 1 d GU . .
N10 N 0.3489(6) 0.1542(9) 0.1415(6) 0.062(4) Uani 1 1 d GDU . .
C44 C 0.3270(7) 0.1222(10) 0.1970(5) 0.066(5) Uani 1 1 d GU . .
C45 C 0.2666(7) 0.0747(10) 0.1958(6) 0.072(5) Uani 1 1 d GDU . .
C46 C 0.2282(6) 0.0594(10) 0.1392(7) 0.076(5) Uani 1 1 d GU . .
H46 H 0.1872 0.0272 0.1384 0.076 Uiso 1 1 calc R . .
C47 C 0.2501(7) 0.0915(10) 0.0836(6) 0.077(5) Uani 1 1 d GU . .
H47 H 0.2240 0.0810 0.0451 0.077 Uiso 1 1 calc R . .
C48 C 0.3105(7) 0.1389(10) 0.0848(5) 0.076(5) Uani 1 1 d GDU . .
H48 H 0.3254 0.1606 0.0471 0.076 Uiso 1 1 calc R . .
C49 C 0.2874(9) 0.0499(16) 0.3147(10) 0.101(9) Uani 1 1 d DU . .
H49 H 0.2740 0.0283 0.3530 0.101 Uiso 1 1 calc R . .
C50 C 0.2471(11) 0.0379(15) 0.2553(7) 0.079(7) Uani 1 1 d DU . .
H50 H 0.2064 0.0050 0.2547 0.079 Uiso 1 1 calc R . .
N11 N 0.3903(9) 0.3801(9) 0.1458(8) 0.118 Uiso 1 1 d GDU . .
C51 C 0.3224(10) 0.3815(9) 0.1193(8) 0.118 Uiso 1 1 d GDU . .
H51 H 0.3003 0.3268 0.1071 0.079 Uiso 1 1 calc R . .
C52 C 0.2876(8) 0.4650(13) 0.1110(8) 0.118 Uiso 1 1 d GU . .
H52 H 0.2423 0.4659 0.0933 0.079 Uiso 1 1 calc R . .
C53 C 0.3207(10) 0.5471(11) 0.1293(8) 0.118 Uiso 1 1 d GU . .
H53 H 0.2975 0.6027 0.1238 0.079 Uiso 1 1 calc R . .
C54 C 0.3886(10) 0.5457(11) 0.1559(8) 0.118 Uiso 1 1 d GDU . .
C55 C 0.4234(7) 0.4622(14) 0.1641(8) 0.118 Uiso 1 1 d GU . .
N12 N 0.5193(8) 0.3657(9) 0.2019(7) 0.102(5) Uani 1 1 d GDU . .
C56 C 0.4904(7) 0.4527(12) 0.1919(7) 0.091(6) Uani 1 1 d GU . .
C57 C 0.5280(9) 0.5311(11) 0.2107(8) 0.102(6) Uani 1 1 d GDU . .
C58 C 0.5947(10) 0.5225(12) 0.2396(7) 0.097(6) Uani 1 1 d GU . .
H58 H 0.6198 0.5747 0.2521 0.097 Uiso 1 1 calc R . .
C59 C 0.6237(9) 0.4355(12) 0.2496(7) 0.114(7) Uani 1 1 d GU . .
H59 H 0.6681 0.4297 0.2688 0.114 Uiso 1 1 calc R . .
C60 C 0.5860(9) 0.3571(9) 0.2308(7) 0.101(6) Uani 1 1 d GU . .
H60 H 0.6054 0.2991 0.2375 0.101 Uiso 1 1 calc R . .
C61 C 0.4330(13) 0.6166(17) 0.1776(12) 0.121 Uiso 1 1 d D . .
H61 H 0.4128 0.6744 0.1733 0.101 Uiso 1 1 calc R . .
C62 C 0.5009(13) 0.6201(15) 0.2043(14) 0.145(12) Uani 1 1 d DU . .
H62 H 0.5246 0.6737 0.2160 0.145 Uiso 1 1 calc R . .
N13 N 0.5417(8) 0.1467(12) 0.1455(6) 0.071(5) Uani 1 1 d DU . .
H13A H 0.5806 0.1709 0.1644 0.071 Uiso 1 1 calc R . .
H13B H 0.5341 0.0924 0.1641 0.071 Uiso 1 1 calc R . .
C65 C 0.5465(12) 0.1343(15) 0.0772(8) 0.120(10) Uani 1 1 d DU . .
H65A H 0.5095 0.0948 0.0597 0.120 Uiso 1 1 calc R . .
H65B H 0.5894 0.1041 0.0710 0.120 Uiso 1 1 calc R . .
C66 C 0.5426(10) 0.2255(15) 0.0419(10) 0.088(8) Uani 1 1 d DU . .
H66A H 0.5749 0.2695 0.0622 0.088 Uiso 1 1 calc R . .
H66B H 0.5517 0.2176 -0.0021 0.088 Uiso 1 1 calc R . .
N14 N 0.4719(10) 0.2546(14) 0.0466(8) 0.093(6) Uani 1 1 d DU . .
H14A H 0.4427 0.2181 0.0227 0.093 Uiso 1 1 calc R . .
H14B H 0.4658 0.3130 0.0330 0.093 Uiso 1 1 calc R . .
N15 N 0.8245(11) 0.5024(12) 0.9647(7) 0.123(6) Uani 1 1 d GDU . .
C71 C 0.8937(11) 0.5110(14) 0.9856(8) 0.139(8) Uani 1 1 d GDU . .
H71 H 0.9201 0.4586 0.9946 0.139 Uiso 1 1 calc R . .
C72 C 0.9233(9) 0.5978(17) 0.9929(8) 0.142(8) Uani 1 1 d GU . .
H72 H 0.9695 0.6035 1.0069 0.142 Uiso 1 1 calc R . .
C73 C 0.8837(13) 0.6761(13) 0.9794(9) 0.133(7) Uani 1 1 d GU . .
H73 H 0.9035 0.7341 0.9843 0.133 Uiso 1 1 calc R . .
C74 C 0.8146(12) 0.6675(14) 0.9585(9) 0.138(8) Uani 1 1 d GDU . .
C75 C 0.7850(8) 0.5807(17) 0.9511(7) 0.116(7) Uani 1 1 d GDU . .
N16 N 0.6905(10) 0.4864(12) 0.9238(7) 0.120(6) Uani 1 1 d GDU . .
C76 C 0.7210(8) 0.5735(15) 0.9320(7) 0.118(7) Uani 1 1 d GDU . .
C77 C 0.6815(11) 0.6532(11) 0.9195(8) 0.113(7) Uani 1 1 d GDU . .
C78 C 0.6116(11) 0.6458(12) 0.8988(8) 0.128(7) Uani 1 1 d GU . .
H78 H 0.5855 0.6985 0.8905 0.128 Uiso 1 1 calc R . .
C79 C 0.5812(8) 0.5587(15) 0.8906(8) 0.136(8) Uani 1 1 d GU . .
H79 H 0.5349 0.5537 0.8768 0.136 Uiso 1 1 calc R . .
C80 C 0.6206(11) 0.4790(12) 0.9031(8) 0.130(7) Uani 1 1 d GDU . .
H80 H 0.6004 0.4213 0.8976 0.130 Uiso 1 1 calc R . .
C81 C 0.7823(11) 0.7540(15) 0.9488(15) 0.186(16) Uani 1 1 d DU . .
H81 H 0.8034 0.8107 0.9566 0.186 Uiso 1 1 calc R . .
C82 C 0.7127(10) 0.7413(11) 0.9251(9) 0.148(13) Uani 1 1 d DU . .
H82 H 0.6865 0.7927 0.9128 0.148 Uiso 1 1 calc R . .
OW1 O 0.6010(10) 0.0566(11) 0.4941(9) 0.090(9) Uiso 0.50 1 d PR . .
OW2 O 0.5810(10) 0.3181(11) 0.3991(9) 0.10(2) Uiso 0.25 1 d PR . .
OW3 O 0.6259(10) 0.3362(11) 0.6033(9) 0.078(17) Uiso 0.25 1 d PR . .

loop_
_atom_site_aniso_label
_atom_site_aniso_U_11
_atom_site_aniso_U_22
_atom_site_aniso_U_33
_atom_site_aniso_U_23
_atom_site_aniso_U_13
_atom_site_aniso_U_12
V1 0.045(2) 0.089(3) 0.073(2) -0.014(2) 0.0086(18) -0.021(2)
V2 0.038(2) 0.086(3) 0.063(2) -0.009(2) 0.0081(17) -0.009(2)
V3 0.047(2) 0.069(3) 0.0472(19) -0.0012(19) 0.0013(16) -0.0074(19)
V4 0.039(2) 0.070(3) 0.057(2) 0.0008(19) 0.0019(15) -0.0149(18)
V5 0.043(2) 0.073(3) 0.069(2) -0.005(2) 0.0097(17) -0.023(2)
V6 0.042(2) 0.053(3) 0.062(2) -0.0009(18) 0.0046(16) -0.0048(17)
V7 0.046(2) 0.049(2) 0.0524(19) -0.0001(18) -0.0024(15) -0.0006(17)
V8 0.046(2) 0.053(3) 0.062(2) -0.0041(19) -0.0040(16) -0.0085(18)
V13 0.045(2) 0.058(3) 0.050(2) 0.0067(18) -0.0026(16) -0.0248(18)
As6 0.0462(15) 0.0580(17) 0.0527(13) -0.0013(12) -0.0085(10) 0.0023(12)
As8 0.0542(16) 0.0697(19) 0.0479(12) 0.0069(13) 0.0034(11) 0.0062(13)
V12 0.051(3) 0.058(3) 0.059(2) 0.018(2) -0.0027(18) -0.008(2)
As7 0.0625(17) 0.0613(19) 0.0622(15) -0.0023(13) -0.0057(12) -0.0092(13)
As5 0.0562(17) 0.080(2) 0.0613(14) -0.0086(14) -0.0014(12) 0.0127(14)
V11 0.044(2) 0.071(3) 0.058(2) -0.012(2) -0.0018(18) -0.005(2)
As6' 0.043(9) 0.054(9) 0.048(8) 0.006(7) 0.005(7) 0.014(7)
As8' 0.025(8) 0.031(9) 0.038(8) 0.004(7) 0.018(7) -0.001(7)
V12' 0.046(14) 0.042(14) 0.045(13) 0.001(9) -0.004(9) -0.005(9)
As7' 0.032(9) 0.031(10) 0.050(9) 0.000(8) 0.029(7) -0.007(7)
As5' 0.059(11) 0.046(11) 0.060(10) -0.013(8) 0.005(8) -0.001(8)
V11' 0.049(15) 0.051(15) 0.059(14) -0.004(9) 0.007(9) -0.005(9)
As3 0.0407(14) 0.0700(19) 0.0570(13) 0.0182(13) -0.0119(10) -0.0143(13)
As4 0.0414(15) 0.0626(19) 0.0649(15) 0.0120(13) -0.0077(11) 0.0033(12)
V10 0.041(2) 0.062(3) 0.074(3) 0.007(2) -0.0158(19) -0.008(2)
As1 0.0536(17) 0.089(2) 0.0582(15) 0.0202(15) 0.0010(12) -0.0261(14)
As2 0.0651(18) 0.065(2) 0.0712(16) 0.0174(15) -0.0147(13) -0.0249(14)
V9 0.048(2) 0.080(3) 0.049(2) 0.002(2) -0.0042(17) -0.018(2)
As3' 0.065(10) 0.063(10) 0.057(9) -0.012(8) 0.004(7) 0.011(8)
As4' 0.069(10) 0.055(10) 0.071(9) -0.006(8) 0.008(8) -0.008(8)
V10' 0.041(13) 0.053(14) 0.049(13) -0.016(9) 0.014(9) 0.008(9)
As1' 0.063(10) 0.061(10) 0.068(9) -0.006(8) 0.006(8) 0.005(8)
As2' 0.048(10) 0.042(10) 0.043(9) 0.004(8) 0.004(8) -0.004(8)
V9' 0.039(12) 0.034(13) 0.045(12) -0.002(9) 0.000(9) 0.003(9)
O1 0.097(9) 0.094(9) 0.094(8) -0.007(7) -0.014(7) -0.009(7)
O2 0.080(8) 0.096(9) 0.074(7) 0.018(7) -0.003(6) -0.002(7)
O3 0.091(8) 0.095(9) 0.091(8) -0.009(7) -0.004(7) -0.013(7)
O4 0.074(8) 0.063(8) 0.067(7) -0.006(7) 0.011(6) -0.008(6)
O5 0.061(7) 0.098(9) 0.076(7) -0.003(7) 0.015(6) 0.000(7)
O6 0.051(7) 0.058(7) 0.060(6) -0.009(6) -0.003(5) -0.008(6)
O7 0.061(7) 0.059(8) 0.061(6) -0.014(6) 0.003(6) -0.012(6)
O8 0.053(7) 0.047(7) 0.054(6) 0.010(5) 0.006(5) 0.000(6)
O9 0.055(7) 0.061(8) 0.079(7) -0.004(6) 0.019(6) -0.010(6)
O10 0.059(7) 0.069(8) 0.053(6) -0.007(6) 0.003(5) 0.010(6)
O11 0.087(8) 0.093(9) 0.077(8) 0.017(7) 0.006(6) -0.002(7)
O12 0.075(8) 0.100(9) 0.077(7) 0.003(7) -0.006(6) 0.012(7)
O13 0.059(7) 0.040(7) 0.050(6) 0.003(5) 0.009(5) 0.004(5)
O14 0.059(7) 0.054(7) 0.053(6) -0.001(6) 0.004(5) 0.003(6)
O15 0.042(6) 0.061(7) 0.053(6) 0.005(6) -0.003(5) -0.001(6)
O16 0.066(8) 0.084(9) 0.098(8) -0.013(7) -0.006(6) -0.023(7)
O17 0.061(7) 0.059(8) 0.077(7) -0.004(6) -0.012(6) -0.010(6)
O18 0.063(8) 0.071(8) 0.089(8) -0.014(7) 0.007(6) 0.023(7)
O19 0.056(7) 0.072(8) 0.057(6) -0.002(6) -0.021(5) 0.006(6)
O20 0.064(7) 0.061(8) 0.059(6) -0.013(6) 0.028(5) 0.004(6)
O21 0.060(7) 0.056(7) 0.060(6) -0.009(6) -0.011(5) -0.001(6)
O22 0.051(7) 0.065(8) 0.058(6) 0.004(6) -0.007(5) 0.000(6)
O23 0.033(6) 0.047(7) 0.057(6) 0.000(5) 0.006(5) -0.007(5)
O24 0.056(7) 0.071(8) 0.065(7) 0.002(6) -0.010(6) -0.025(6)
O25 0.070(8) 0.065(8) 0.067(7) 0.000(6) 0.017(6) 0.005(6)
O26 0.064(7) 0.059(8) 0.063(7) -0.012(6) 0.009(6) 0.007(6)
O27 0.053(7) 0.076(8) 0.070(7) 0.007(6) 0.005(6) -0.005(6)
O28 0.041(6) 0.057(7) 0.053(6) -0.006(6) 0.003(5) -0.006(5)
O29 0.055(7) 0.064(8) 0.051(6) 0.023(6) 0.006(5) -0.010(6)
O30 0.075(8) 0.071(8) 0.066(7) 0.002(6) 0.020(6) 0.001(6)
O31 0.040(6) 0.039(7) 0.047(6) 0.000(5) 0.006(5) 0.005(5)
O32 0.060(7) 0.079(8) 0.067(7) 0.000(6) 0.014(6) -0.002(6)
O33 0.056(7) 0.064(8) 0.059(6) 0.001(6) 0.004(5) -0.014(6)
O34 0.066(7) 0.053(7) 0.052(6) -0.018(6) -0.003(5) -0.007(6)
O35 0.050(7) 0.069(8) 0.058(6) -0.015(6) 0.014(5) 0.003(6)
O36 0.074(8) 0.077(8) 0.051(6) 0.003(6) 0.010(6) 0.005(6)
O37 0.051(7) 0.060(7) 0.059(6) 0.009(6) 0.014(5) -0.010(6)
O38 0.050(7) 0.042(7) 0.044(6) 0.011(5) -0.001(5) -0.004(5)
O39 0.036(6) 0.034(6) 0.046(6) 0.015(5) -0.010(5) -0.005(5)
O40 0.082(8) 0.081(8) 0.080(7) 0.018(7) 0.010(6) -0.001(7)
O41 0.069(8) 0.091(9) 0.086(7) 0.009(7) 0.009(6) -0.025(7)
Cd1 0.0579(11) 0.0525(11) 0.0653(9) 0.0017(9) -0.0046(7) 0.0000(8)
Cd2 0.0459(10) 0.0817(13) 0.0569(9) 0.0028(9) 0.0100(7) 0.0024(9)
Cd3 0.0480(10) 0.0829(14) 0.0645(9) 0.0043(9) 0.0118(7) 0.0017(9)
N1 0.069(7) 0.075(7) 0.062(8) -0.009(7) 0.009(7) 0.009(6)
C1 0.082(8) 0.077(8) 0.065(9) 0.004(8) -0.013(8) -0.003(7)
C2 0.086(8) 0.082(8) 0.091(10) -0.006(8) -0.002(8) 0.002(7)
C3 0.086(9) 0.076(8) 0.088(10) 0.002(8) 0.009(8) 0.001(6)
C4 0.081(8) 0.070(8) 0.081(9) 0.001(8) 0.003(8) 0.008(7)
C5 0.070(7) 0.073(8) 0.075(9) -0.005(8) 0.010(7) 0.004(7)
N2 0.096(8) 0.079(8) 0.082(8) -0.001(8) 0.016(7) -0.005(6)
C6 0.068(7) 0.073(8) 0.056(8) -0.007(8) 0.016(7) 0.004(7)
C7 0.084(9) 0.096(8) 0.084(10) -0.010(9) -0.006(8) 0.004(6)
C8 0.079(8) 0.090(8) 0.088(10) 0.002(8) 0.004(8) 0.001(7)
C9 0.096(8) 0.091(8) 0.086(10) 0.002(8) -0.003(8) 0.012(7)
C10 0.089(9) 0.086(8) 0.097(10) -0.003(8) 0.000(8) -0.001(6)
C12 0.097(11) 0.088(11) 0.095(10) 0.004(9) 0.014(8) 0.008(9)
N3 0.042(7) 0.051(8) 0.061(6) 0.018(6) 0.012(5) -0.012(6)
C13 0.072(8) 0.074(10) 0.075(8) 0.006(7) 0.001(6) -0.009(7)
C14 0.099(9) 0.084(10) 0.077(7) 0.004(8) 0.005(7) 0.003(8)
C15 0.104(10) 0.112(11) 0.092(8) 0.000(8) 0.011(7) 0.006(8)
C16 0.074(8) 0.068(10) 0.070(8) 0.009(7) 0.023(6) -0.002(7)
C17 0.063(8) 0.061(10) 0.077(7) 0.000(7) 0.012(7) 0.005(7)
N4 0.083(8) 0.089(10) 0.073(7) 0.004(7) 0.019(6) 0.000(7)
C18 0.073(9) 0.085(10) 0.083(8) -0.005(8) 0.020(7) -0.002(8)
C19 0.080(9) 0.084(10) 0.090(8) 0.005(8) 0.016(7) 0.001(8)
C20 0.101(10) 0.121(12) 0.109(9) -0.002(8) 0.001(7) 0.014(8)
C21 0.104(10) 0.124(12) 0.105(8) -0.007(8) -0.002(8) 0.011(8)
C22 0.119(10) 0.114(11) 0.096(8) -0.012(9) 0.003(7) 0.020(8)
C23 0.102(11) 0.090(11) 0.093(11) -0.003(9) 0.036(9) -0.001(9)
C24 0.089(11) 0.094(12) 0.106(11) -0.005(9) 0.021(9) 0.005(9)
N5 0.062(7) 0.054(7) 0.054(7) -0.014(6) 0.007(6) -0.005(6)
C25 0.073(8) 0.077(10) 0.090(10) 0.000(8) 0.003(8) -0.001(7)
C28 0.083(10) 0.070(8) 0.077(9) 0.013(8) 0.020(8) -0.002(8)
C29 0.071(9) 0.073(8) 0.056(8) 0.016(8) 0.018(7) -0.006(6)
N6 0.093(8) 0.105(8) 0.096(9) -0.005(8) 0.029(7) -0.029(7)
C31 0.113(9) 0.111(9) 0.105(11) -0.004(9) 0.019(8) -0.001(8)
C32 0.114(10) 0.114(9) 0.109(11) 0.001(9) 0.020(8) -0.018(8)
C33 0.100(9) 0.117(9) 0.112(11) -0.006(9) 0.008(8) -0.026(7)
C34 0.109(10) 0.114(9) 0.109(11) 0.003(9) 0.004(9) -0.015(8)
C35 0.140(14) 0.131(14) 0.134(13) -0.001(9) 0.019(9) 0.001(9)
C36 0.119(12) 0.108(12) 0.113(12) -0.012(9) 0.018(9) -0.004(9)
N7 0.058(8) 0.071(9) 0.071(8) -0.008(7) 0.003(7) 0.006(7)
C37 0.071(10) 0.076(11) 0.084(10) 0.006(8) 0.010(8) -0.012(8)
C38 0.074(10) 0.074(10) 0.069(9) 0.008(8) 0.005(8) 0.007(8)
N8 0.074(9) 0.076(9) 0.064(8) -0.007(7) 0.001(7) -0.003(7)
N9 0.057(7) 0.045(8) 0.065(6) -0.006(6) 0.004(6) 0.008(6)
C39 0.066(8) 0.066(10) 0.076(8) -0.004(7) -0.003(6) 0.011(7)
C40 0.080(9) 0.084(10) 0.066(7) -0.013(7) 0.001(7) 0.013(7)
C41 0.088(9) 0.085(10) 0.075(7) 0.003(8) 0.012(7) 0.012(7)
C42 0.077(9) 0.082(10) 0.071(8) -0.006(7) 0.021(6) 0.001(8)
C43 0.053(8) 0.061(9) 0.070(7) 0.008(7) 0.009(7) 0.013(6)
N10 0.056(7) 0.063(9) 0.064(7) 0.006(6) -0.006(5) -0.004(6)
C44 0.059(8) 0.070(10) 0.069(7) 0.000(7) 0.008(7) -0.003(7)
C45 0.068(9) 0.072(10) 0.077(7) -0.002(8) 0.016(7) -0.004(7)
C46 0.063(9) 0.079(10) 0.088(8) -0.016(8) 0.010(6) -0.003(7)
C47 0.070(9) 0.075(10) 0.082(7) 0.002(8) -0.010(7) -0.009(7)
C48 0.070(9) 0.081(10) 0.074(7) 0.009(8) -0.013(7) -0.012(7)
C49 0.107(12) 0.102(12) 0.099(11) 0.007(9) 0.030(9) 0.010(9)
C50 0.073(10) 0.076(11) 0.092(10) 0.000(8) 0.028(8) 0.003(8)
N12 0.094(8) 0.100(8) 0.111(9) 0.000(8) 0.008(7) 0.003(7)
C56 0.094(9) 0.092(9) 0.090(10) -0.002(8) 0.015(8) 0.000(7)
C57 0.111(9) 0.097(8) 0.099(10) -0.002(9) 0.015(8) 0.001(7)
C58 0.100(9) 0.097(8) 0.097(10) -0.015(8) 0.023(8) -0.013(8)
C59 0.105(9) 0.112(9) 0.125(11) -0.001(9) 0.006(8) -0.005(7)
C60 0.099(9) 0.093(8) 0.109(11) 0.002(9) 0.002(8) 0.001(7)
C62 0.153(15) 0.136(14) 0.146(14) -0.005(9) 0.018(9) 0.004(10)
N13 0.064(8) 0.074(9) 0.074(8) -0.009(7) 0.004(7) -0.005(7)
C65 0.111(13) 0.122(13) 0.125(12) -0.019(9) 0.009(9) 0.000(9)
C66 0.094(11) 0.095(11) 0.077(10) -0.001(8) 0.021(8) 0.002(9)
N14 0.097(10) 0.107(10) 0.076(8) 0.027(8) 0.008(7) -0.005(8)
N15 0.121(9) 0.131(9) 0.117(10) -0.002(9) 0.012(8) 0.008(7)
C71 0.134(9) 0.141(9) 0.141(12) 0.003(9) 0.006(9) -0.006(8)
C72 0.145(10) 0.141(10) 0.140(12) -0.002(9) 0.012(9) -0.009(7)
C73 0.138(10) 0.137(9) 0.125(12) -0.011(9) 0.023(9) -0.006(8)
C74 0.144(10) 0.134(9) 0.138(12) 0.000(9) 0.017(9) -0.008(8)
C75 0.126(10) 0.118(10) 0.107(11) 0.002(9) 0.027(9) 0.000(7)
N16 0.120(9) 0.117(8) 0.123(10) 0.000(8) 0.004(8) -0.006(8)
C76 0.124(10) 0.112(9) 0.118(11) 0.004(9) 0.014(9) 0.008(7)
C77 0.117(9) 0.116(9) 0.109(11) -0.002(9) 0.015(8) 0.016(7)
C78 0.127(9) 0.131(9) 0.125(12) 0.004(9) 0.013(9) 0.007(8)
C79 0.133(10) 0.133(10) 0.142(12) 0.001(9) 0.010(9) 0.005(7)
C80 0.127(9) 0.134(9) 0.128(12) -0.005(9) 0.003(9) 0.006(8)
C81 0.191(18) 0.183(18) 0.186(18) -0.001(10) 0.026(10) -0.002(10)
C82 0.151(15) 0.148(15) 0.146(15) 0.004(9) 0.015(9) 0.004(10)

loop_
_atom_type_symbol
_atom_type_description
_atom_type_scat_dispersion_real
_atom_type_scat_dispersion_imag
_atom_type_scat_source
C C 0.0033 0.0016 'International Tables Vol C Tables 4.2.6.8 and 6.1.1.4'
H H 0.0000 0.0000 'International Tables Vol C Tables 4.2.6.8 and 6.1.1.4'
N N 0.0061 0.0033 'International Tables Vol C Tables 4.2.6.8 and 6.1.1.4'
O O 0.0106 0.0060 'International Tables Vol C Tables 4.2.6.8 and 6.1.1.4'
V V 0.3005 0.5294 'International Tables Vol C Tables 4.2.6.8 and 6.1.1.4'
As As 0.0499 2.0058 'International Tables Vol C Tables 4.2.6.8 and 6.1.1.4'
Cd Cd -0.8075 1.2024 'International Tables Vol C Tables 4.2.6.8 and 6.1.1.4'

loop_
_geom_angle_atom_site_label_1
_geom_angle_atom_site_label_2
_geom_angle_atom_site_label_3
_geom_angle
_geom_angle_site_symmetry_1
_geom_angle_site_symmetry_3
_geom_angle_publ_flag
O41 V1 O37 110.0(6) . . ?
O41 V1 O28 110.1(7) . . ?
O37 V1 O28 84.1(5) . . ?
O41 V1 O16 110.2(7) . . ?
O37 V1 O16 139.5(6) . . ?
O28 V1 O16 78.4(6) . . ?
O41 V1 O30 108.8(8) . . ?
O37 V1 O30 77.5(5) . . ?
O28 V1 O30 140.6(6) . . ?
O16 V1 O30 93.5(6) . . ?
O41 V1 V9' 122.3(12) . . ?
O37 V1 V9' 107.1(10) . . ?
O28 V1 V9' 116.3(11) . . ?
O16 V1 V9' 52.4(10) . . ?
O30 V1 V9' 41.3(10) . . ?
O41 V1 V11 111.3(6) . . ?
O37 V1 V11 42.2(4) . . ?
O28 V1 V11 42.6(3) . . ?
O16 V1 V11 116.2(5) . . ?
O30 V1 V11 115.5(4) . . ?
V9' V1 V11 125.8(10) . . ?
O41 V1 V2 114.4(6) . . ?
O37 V1 V2 115.0(4) . . ?
O28 V1 V2 37.4(3) . . ?
O16 V1 V2 41.1(5) . . ?
O30 V1 V2 125.3(4) . . ?
V9' V1 V2 86.4(10) . . ?
V11 V1 V2 77.95(14) . . ?
O41 V1 V8 111.6(6) . . ?
O37 V1 V8 37.3(4) . . ?
O28 V1 V8 116.4(4) . . ?
O16 V1 V8 125.6(5) . . ?
O30 V1 V8 40.5(4) . . ?
V9' V1 V8 76.1(9) . . ?
V11 V1 V8 78.07(14) . . ?
V2 V1 V8 133.16(15) . . ?
O5 V2 O28 111.0(6) . . ?
O5 V2 O22 107.3(7) . . ?
O28 V2 O22 90.0(5) . . ?
O5 V2 O15 110.5(6) . . ?
O28 V2 O15 138.3(5) . . ?
O22 V2 O15 81.3(5) . . ?
O5 V2 O16 104.8(7) . . ?
O28 V2 O16 78.4(6) . . ?
O22 V2 O16 147.9(6) . . ?
O15 V2 O16 87.7(6) . . ?
O5 V2 As2' 104.9(7) . . ?
O28 V2 As2' 128.9(6) . . ?
O22 V2 As2' 112.8(6) . . ?
O15 V2 As2' 32.0(6) . . ?
O16 V2 As2' 57.7(6) . . ?
O5 V2 V3 112.1(6) . . ?
O28 V2 V3 122.4(4) . . ?
O22 V2 V3 41.6(4) . . ?
O15 V2 V3 39.9(4) . . ?
O16 V2 V3 123.2(4) . . ?
As2' V2 V3 71.8(5) . . ?
O5 V2 V1 111.5(6) . . ?
O28 V2 V1 37.9(4) . . ?
O22 V2 V1 123.2(4) . . ?
O15 V2 V1 119.5(4) . . ?
O16 V2 V1 40.6(4) . . ?
As2' V2 V1 95.5(5) . . ?
V3 V2 V1 136.34(15) . . ?
O36 V3 O6 111.1(6) . . ?
O36 V3 O15 110.3(6) . . ?
O6 V3 O15 84.0(6) . . ?
O36 V3 O38 109.2(6) . . ?
O6 V3 O38 78.4(5) . . ?
O15 V3 O38 140.3(5) . . ?
O36 V3 O22 107.3(7) . . ?
O6 V3 O22 141.3(5) . . ?
O15 V3 O22 78.8(5) . . ?
O38 V3 O22 93.3(5) . . ?
O36 V3 V9 113.2(5) . . ?
O6 V3 V9 43.4(4) . . ?
O15 V3 V9 41.1(4) . . ?
O38 V3 V9 116.5(4) . . ?
O22 V3 V9 115.4(4) . . ?
O36 V3 V2 111.6(5) . . ?
O6 V3 V2 117.8(4) . . ?
O15 V3 V2 39.5(3) . . ?
O38 V3 V2 124.5(4) . . ?
O22 V3 V2 39.4(4) . . ?
V9 V3 V2 78.82(14) . . ?
O36 V3 V4 115.3(5) . . ?
O6 V3 V4 38.2(4) . . ?
O15 V3 V4 115.4(4) . . ?
O38 V3 V4 40.2(4) . . ?
O22 V3 V4 124.2(4) . . ?
V9 V3 V4 79.02(14) . . ?
V2 V3 V4 132.86(16) . . ?
O36 V3 V11' 112.6(11) . . ?
O6 V3 V11' 118.3(10) . . ?
O15 V3 V11' 117.4(10) . . ?
O38 V3 V11' 47.3(9) . . ?
O22 V3 V11' 46.3(9) . . ?
V9 V3 V11' 134.1(10) . . ?
V2 V3 V11' 82.6(8) . . ?
V4 V3 V11' 83.8(9) . . ?
O7 V4 O23 108.5(6) . . ?
O7 V4 O6 110.4(6) . . ?
O23 V4 O6 141.1(5) . . ?
O7 V4 O38 108.0(6) . . ?
O23 V4 O38 90.2(5) . . ?
O6 V4 O38 78.1(5) . . ?
O7 V4 O29 104.0(6) . . ?
O23 V4 O29 78.9(5) . . ?
O6 V4 O29 91.6(5) . . ?
O38 V4 O29 148.0(5) . . ?
O7 V4 As1' 105.2(7) . . ?
O23 V4 As1' 130.2(6) . . ?
O6 V4 As1' 35.6(6) . . ?
O38 V4 As1' 112.9(6) . . ?
O29 V4 As1' 57.9(6) . . ?
O7 V4 V3 113.9(5) . . ?
O23 V4 V3 122.0(4) . . ?
O6 V4 V3 37.6(4) . . ?
O38 V4 V3 40.5(3) . . ?
O29 V4 V3 123.9(4) . . ?
As1' V4 V3 72.9(5) . . ?
O7 V4 V5 109.2(5) . . ?
O23 V4 V5 38.7(4) . . ?
O6 V4 V5 123.5(4) . . ?
O38 V4 V5 124.0(4) . . ?
O29 V4 V5 40.4(3) . . ?
As1' V4 V5 95.8(5) . . ?
V3 V4 V5 136.85(15) . . ?
O9 V5 O26 112.8(6) . . ?
O9 V5 O23 111.1(6) . . ?
O26 V5 O23 85.4(5) . . ?
O9 V5 O8 106.7(6) . . ?
O26 V5 O8 79.0(5) . . ?
O23 V5 O8 142.2(5) . . ?
O9 V5 O29 106.5(6) . . ?
O26 V5 O29 140.5(6) . . ?
O23 V5 O29 78.0(5) . . ?
O8 V5 O29 92.7(5) . . ?
O9 V5 V10' 116.1(11) . . ?
O26 V5 V10' 112.6(11) . . ?
O23 V5 V10' 115.1(11) . . ?
O8 V5 V10' 44.7(10) . . ?
O29 V5 V10' 48.0(10) . . ?
O9 V5 V12 114.4(5) . . ?
O26 V5 V12 43.2(4) . . ?
O23 V5 V12 42.9(3) . . ?
O8 V5 V12 117.8(4) . . ?
O29 V5 V12 116.2(4) . . ?
V10' V5 V12 129.5(10) . . ?
O9 V5 V6 114.0(5) . . ?
O26 V5 V6 37.8(4) . . ?
O23 V5 V6 117.3(4) . . ?
O8 V5 V6 41.3(3) . . ?
O29 V5 V6 124.8(4) . . ?
V10' V5 V6 80.3(10) . . ?
V12 V5 V6 79.17(13) . . ?
O9 V5 V4 112.6(5) . . ?
O26 V5 V4 116.2(4) . . ?
O23 V5 V4 37.1(3) . . ?
O8 V5 V4 125.4(4) . . ?
O29 V5 V4 41.0(4) . . ?
V10' V5 V4 83.6(10) . . ?
V12 V5 V4 77.99(14) . . ?
V6 V5 V4 133.22(15) . . ?
O32 V6 O26 110.9(7) . . ?
O32 V6 O39 109.8(6) . . ?
O26 V6 O39 139.3(6) . . ?
O32 V6 O13 107.4(6) . . ?
O26 V6 O13 89.5(5) . . ?
O39 V6 O13 78.0(5) . . ?
O32 V6 O8 107.5(6) . . ?
O26 V6 O8 77.8(5) . . ?
O39 V6 O8 90.6(5) . . ?
O13 V6 O8 145.1(5) . . ?
O32 V6 V5 113.0(5) . . ?
O26 V6 V5 37.7(4) . . ?
O39 V6 V5 121.9(4) . . ?
O13 V6 V5 121.8(4) . . ?
O8 V6 V5 40.1(4) . . ?
O32 V6 V7 109.8(5) . . ?
O26 V6 V7 122.8(4) . . ?
O39 V6 V7 38.1(3) . . ?
O13 V6 V7 40.3(4) . . ?
O8 V6 V7 124.3(4) . . ?
V5 V6 V7 137.20(15) . . ?
O10 V7 O39 111.2(6) . . ?
O10 V7 O14 111.8(6) . . ?
O39 V7 O14 84.9(5) . . ?
O10 V7 O13 111.9(6) . . ?
O39 V7 O13 78.7(5) . . ?
O14 V7 O13 136.2(5) . . ?
O10 V7 O31 108.8(6) . . ?
O39 V7 O31 139.9(5) . . ?
O14 V7 O31 77.9(5) . . ?
O13 V7 O31 89.1(5) . . ?
O10 V7 V10 114.5(5) . . ?
O39 V7 V10 42.1(3) . . ?
O14 V7 V10 43.3(4) . . ?
O13 V7 V10 114.0(4) . . ?
O31 V7 V10 115.8(3) . . ?
O10 V7 V12' 110.0(10) . . ?
O39 V7 V12' 119.4(9) . . ?
O14 V7 V12' 117.5(10) . . ?
O13 V7 V12' 45.2(9) . . ?
O31 V7 V12' 45.4(9) . . ?
V10 V7 V12' 135.5(9) . . ?
O10 V7 V8 114.7(5) . . ?
O39 V7 V8 115.9(4) . . ?
O14 V7 V8 37.6(4) . . ?
O13 V7 V8 119.3(4) . . ?
O31 V7 V8 40.4(3) . . ?
V10 V7 V8 78.51(13) . . ?
V12' V7 V8 83.1(9) . . ?
O10 V7 V6 113.9(5) . . ?
O39 V7 V6 38.2(3) . . ?
O14 V7 V6 116.3(4) . . ?
O13 V7 V6 40.9(3) . . ?
O31 V7 V6 123.1(4) . . ?
V10 V7 V6 77.95(12) . . ?
V12' V7 V6 84.8(8) . . ?
V8 V7 V6 131.22(14) . . ?
O21 V8 O14 113.5(6) . . ?
O21 V8 O37 108.1(6) . . ?
O14 V8 O37 138.4(5) . . ?
O21 V8 O31 106.2(6) . . ?
O14 V8 O31 78.9(5) . . ?
O37 V8 O31 91.5(5) . . ?
O21 V8 O30 104.8(6) . . ?
O14 V8 O30 89.4(6) . . ?
O37 V8 O30 78.3(6) . . ?
O31 V8 O30 149.1(5) . . ?
O21 V8 As4' 102.3(7) . . ?
O14 V8 As4' 31.6(6) . . ?
O37 V8 As4' 135.5(6) . . ?
O31 V8 As4' 110.5(6) . . ?
O30 V8 As4' 62.8(6) . . ?
O21 V8 V7 114.2(5) . . ?
O14 V8 V7 38.3(4) . . ?
O37 V8 V7 122.2(4) . . ?
O31 V8 V7 40.7(3) . . ?
O30 V8 V7 123.4(4) . . ?
As4' V8 V7 69.9(5) . . ?
O21 V8 V1 107.8(5) . . ?
O14 V8 V1 122.6(4) . . ?
O37 V8 V1 37.0(4) . . ?
O31 V8 V1 125.0(4) . . ?
O30 V8 V1 41.6(4) . . ?
As4' V8 V1 102.9(5) . . ?
V7 V8 V1 137.91(15) . . ?
O3 V13 O24 111.5(7) . . ?
O3 V13 O33 113.4(8) . . ?
O24 V13 O33 77.1(5) . . ?
O3 V13 O17 109.2(7) . . ?
O24 V13 O17 139.0(6) . . ?
O33 V13 O17 91.3(5) . . ?
O3 V13 O27 109.3(8) . . ?
O24 V13 O27 89.1(6) . . ?
O33 V13 O27 137.2(6) . . ?
O17 V13 O27 72.9(6) . . ?
O3 V13 V10 116.3(7) . . ?
O24 V13 V10 38.8(4) . . ?
O33 V13 V10 38.5(4) . . ?
O17 V13 V10 121.8(4) . . ?
O27 V13 V10 119.6(4) . . ?
O35 As6 O31 101.7(5) . . ?
O35 As6 O4 101.0(6) . . ?
O31 As6 O4 97.8(6) . . ?
O20 As8 O4 100.2(6) . . ?
O20 As8 O13 101.4(6) . . ?
O4 As8 O13 96.6(6) . . ?
O40 V12 O23 108.7(6) . . ?
O40 V12 O26 108.0(7) . . ?
O23 V12 O26 83.8(5) . . ?
O40 V12 O25 109.9(7) . . ?
O23 V12 O25 87.6(5) . . ?
O26 V12 O25 141.9(6) . . ?
O40 V12 O20 104.7(6) . . ?
O23 V12 O20 146.6(5) . . ?
O26 V12 O20 87.2(5) . . ?
O25 V12 O20 79.9(5) . . ?
O40 V12 V5 109.1(6) . . ?
O23 V12 V5 42.9(4) . . ?
O26 V12 V5 41.6(4) . . ?
O25 V12 V5 124.6(4) . . ?
O20 V12 V5 125.0(4) . . ?
O25 As7 O38 100.4(6) . . ?
O25 As7 O18 101.3(7) . . ?
O38 As7 O18 97.8(6) . . ?
O34 As5 O18 101.9(7) . . ?
O34 As5 O22 101.4(6) . . ?
O18 As5 O22 99.1(6) . . ?
O12 V11 O37 105.0(7) . . ?
O12 V11 O28 111.2(7) . . ?
O37 V11 O28 82.5(5) . . ?
O12 V11 O35 103.3(7) . . ?
O37 V11 O35 87.3(6) . . ?
O28 V11 O35 145.4(5) . . ?
O12 V11 O34 108.1(7) . . ?
O37 V11 O34 146.7(5) . . ?
O28 V11 O34 89.0(5) . . ?
O35 V11 O34 81.6(5) . . ?
O12 V11 V1 108.4(6) . . ?
O37 V11 V1 41.4(4) . . ?
O28 V11 V1 41.9(4) . . ?
O35 V11 V1 124.6(4) . . ?
O34 V11 V1 126.9(4) . . ?
O34 As6' O12 117.9(13) . . ?
O34 As6' O28 87.9(10) . . ?
O12 As6' O28 87.8(10) . . ?
O35 As8' O12 100.0(11) . . ?
O4 V12' O13 116(4) . . ?
O4 V12' O31 125(4) . . ?
O13 V12' O31 84.8(17) . . ?
O4 V12' O35 113(4) . . ?
O13 V12' O35 128(2) . . ?
O31 V12' O35 78.1(16) . . ?
O4 V12' O20 100(3) . . ?
O13 V12' O20 75.5(14) . . ?
O31 V12' O20 135(2) . . ?
O35 V12' O20 83.1(15) . . ?
O4 V12' V7 125(4) . . ?
O13 V12' V7 42.9(9) . . ?
O31 V12' V7 43.3(9) . . ?
O35 V12' V7 112.9(18) . . ?
O20 V12' V7 113.4(16) . . ?
O4 V12' Cd1 97(3) . . ?
O13 V12' Cd1 115.6(16) . . ?
O31 V12' Cd1 119.5(18) . . ?
O35 V12' Cd1 43.7(9) . . ?
O20 V12' Cd1 44.1(8) . . ?
V7 V12' Cd1 137.3(15) . . ?
O20 As7' O40 100.7(12) . . ?
O25 As5' O40 120.0(16) . . ?
O25 As5' O23 89.3(14) . . ?
O40 As5' O23 89.6(13) . . ?
O18 V11' O34 118(3) . . ?
O18 V11' O25 122(4) . . ?
O34 V11' O25 93.3(19) . . ?
O18 V11' O22 103(3) . . ?
O34 V11' O22 77.6(16) . . ?
O25 V11' O22 133(3) . . ?
O18 V11' O38 102(3) . . ?
O34 V11' O38 137(3) . . ?
O25 V11' O38 76.4(16) . . ?
O22 V11' O38 79.5(15) . . ?
O18 V11' Cd1 117(3) . . ?
O34 V11' Cd1 49.9(10) . . ?
O25 V11' Cd1 49.4(10) . . ?
O22 V11' Cd1 124.0(19) . . ?
O38 V11' Cd1 123.7(19) . . ?
O18 V11' V3 103(3) . . ?
O34 V11' V3 111.9(19) . . ?
O25 V11' V3 108.9(18) . . ?
O22 V11' V3 40.2(8) . . ?
O38 V11' V3 39.5(7) . . ?
Cd1 V11' V3 140.0(19) . . ?
O19 As3 O29 96.4(6) . . ?
O19 As3 O17 101.6(6) . . ?
O29 As3 O17 99.6(6) . . ?
O19 As4 O33 100.1(6) . . ?
O19 As4 O8 99.0(6) . . ?
O33 As4 O8 98.8(6) . . ?
O1 V10 O39 110.1(8) . . ?
O1 V10 O33 107.5(7) . . ?
O39 V10 O33 89.7(5) . . ?
O1 V10 O14 110.2(7) . . ?
O39 V10 O14 82.0(5) . . ?
O33 V10 O14 141.9(6) . . ?
O1 V10 O24 107.4(8) . . ?
O39 V10 O24 142.4(6) . . ?
O33 V10 O24 76.8(5) . . ?
O14 V10 O24 87.4(5) . . ?
O1 V10 V7 112.2(6) . . ?
O39 V10 V7 41.0(3) . . ?
O33 V10 V7 124.5(4) . . ?
O14 V10 V7 41.5(4) . . ?
O24 V10 V7 123.2(4) . . ?
O1 V10 V13 109.6(6) . . ?
O39 V10 V13 122.2(4) . . ?
O33 V10 V13 38.7(4) . . ?
O14 V10 V13 120.0(4) . . ?
O24 V10 V13 38.3(3) . . ?
V7 V10 V13 138.20(18) . . ?
O27 As1 O16 97.9(6) . . ?
O27 As1 O11 97.1(7) . . ?
O16 As1 O11 99.1(6) . . ?
O11 As2 O24 99.9(7) . . ?
O11 As2 O30 100.6(7) . . ?
O24 As2 O30 97.3(6) . . ?
O2 V9 O15 110.8(7) . . ?
O2 V9 O17 107.1(7) . . ?
O15 V9 O17 141.6(5) . . ?
O2 V9 O6 110.3(7) . . ?
O15 V9 O6 83.0(6) . . ?
O17 V9 O6 89.3(6) . . ?
O2 V9 O27 109.2(7) . . ?
O15 V9 O27 86.8(6) . . ?
O17 V9 O27 75.6(6) . . ?
O6 V9 O27 140.4(5) . . ?
O2 V9 V3 112.8(6) . . ?
O15 V9 V3 42.5(4) . . ?
O17 V9 V3 124.0(4) . . ?
O6 V9 V3 41.0(4) . . ?
O27 V9 V3 122.5(4) . . ?
O39 As3' O33 103.0(13) . . ?
O39 As3' O1 108.5(13) . . ?
O33 As3' O1 101.5(13) . . ?
O14 As4' O24 102.5(13) . . ?
O14 As4' O1 102.6(13) . . ?
O24 As4' O1 94.5(11) . . ?
O14 As4' V8 36.3(7) . . ?
O24 As4' V8 97.5(10) . . ?
O1 As4' V8 138.8(11) . . ?
O8 V10' O19 112(2) . . ?
O8 V10' O29 119(3) . . ?
O19 V10' O29 104(2) . . ?
O8 V10' V5 59.6(14) . . ?
O19 V10' V5 129(2) . . ?
O29 V10' V5 59.1(14) . . ?
O8 V10' O33 85.4(17) . . ?
O19 V10' O33 84.0(19) . . ?
O29 V10' O33 148(2) . . ?
V5 V10' O33 137.4(17) . . ?
O17 As1' O6 119.4(15) . . ?
O17 As1' O2 98.3(14) . . ?
O6 As1' O2 91.3(11) . . ?
O17 As1' V4 112.5(12) . . ?
O6 As1' V4 38.8(6) . . ?
O2 As1' V4 129.4(11) . . ?
O27 As2' O15 115.2(15) . . ?
O27 As2' O2 104.4(15) . . ?
O15 As2' O2 94.7(13) . . ?
O27 As2' V2 107.1(11) . . ?
O15 As2' V2 37.4(6) . . ?
O2 As2' V2 130.7(12) . . ?
O30 V9' O11 111(2) . . ?
O30 V9' O16 117(2) . . ?
O11 V9' O16 100.0(19) . . ?
O30 V9' O24 88.4(18) . . ?
O11 V9' O24 83.5(16) . . ?
O16 V9' O24 150(2) . . ?
O30 V9' V1 61.5(13) . . ?
O11 V9' V1 126(2) . . ?
O16 V9' V1 56.2(11) . . ?
O24 V9' V1 142.9(18) . . ?
O30 V9' O27 160(2) . . ?
O11 V9' O27 79.0(14) . . ?
O16 V9' O27 76.0(13) . . ?
O24 V9' O27 75.0(12) . . ?
V1 V9' O27 127.6(17) . . ?
V10 O1 As3' 52.5(9) . . ?
V10 O1 As4' 54.7(9) . . ?
As3' O1 As4' 107.1(13) . . ?
V9 O2 As2' 47.9(7) . . ?
V9 O2 As1' 48.3(7) . . ?
As2' O2 As1' 94.9(10) . . ?
V12' O4 As8 73(3) . . ?
V12' O4 As6 60(3) . . ?
As8 O4 As6 132.9(9) . . ?
As1' O6 V3 148.4(11) . . ?
As1' O6 V4 105.6(10) . . ?
V3 O6 V4 104.2(6) . . ?
As1' O6 V9 53.0(9) . . ?
V3 O6 V9 95.5(6) . . ?
V4 O6 V9 147.2(7) . . ?
V10' O8 As4 65.0(16) . . ?
V10' O8 V5 75.7(17) . . ?
As4 O8 V5 136.1(6) . . ?
V10' O8 V6 142.4(16) . . ?
As4 O8 V6 124.3(7) . . ?
V5 O8 V6 98.6(5) . . ?
As2 O11 V9' 62.5(13) . . ?
As2 O11 As1 133.2(9) . . ?
V9' O11 As1 72.8(14) . . ?
V11 O12 As6' 59.7(7) . . ?
V11 O12 As8' 73.9(8) . . ?
As6' O12 As8' 118.6(11) . . ?
As8 O13 V7 140.2(7) . . ?
As8 O13 V6 120.8(7) . . ?
V7 O13 V6 98.7(5) . . ?
As8 O13 V12' 52.5(13) . . ?
V7 O13 V12' 91.9(13) . . ?
V6 O13 V12' 158.7(14) . . ?
As4' O14 V8 112.1(11) . . ?
As4' O14 V7 143.5(11) . . ?
V8 O14 V7 104.0(6) . . ?
As4' O14 V10 55.6(9) . . ?
V8 O14 V10 148.1(7) . . ?
V7 O14 V10 95.2(6) . . ?
As2' O15 V9 52.8(9) . . ?
As2' O15 V2 110.6(10) . . ?
V9 O15 V2 152.1(7) . . ?
As2' O15 V3 148.3(11) . . ?
V9 O15 V3 96.4(6) . . ?
V2 O15 V3 100.6(6) . . ?
As1 O16 V9' 70.1(12) . . ?
As1 O16 V1 136.5(9) . . ?
V9' O16 V1 71.4(12) . . ?
As1 O16 V2 124.3(7) . . ?
V9' O16 V2 139.7(15) . . ?
V1 O16 V2 98.3(7) . . ?
As1' O17 As3 65.9(11) . . ?
As1' O17 V9 57.1(11) . . ?
As3 O17 V9 122.9(7) . . ?
As1' O17 V13 162.3(13) . . ?
As3 O17 V13 130.5(8) . . ?
V9 O17 V13 106.6(6) . . ?
V11' O18 As5 66(3) . . ?
V11' O18 As7 66(3) . . ?
As5 O18 As7 131.5(9) . . ?
V10' O19 As4 64.3(14) . . ?
V10' O19 As3 71.9(14) . . ?
As4 O19 As3 132.4(7) . . ?
As7' O20 As8 67.9(9) . . ?
As7' O20 V12 68.5(10) . . ?
As8 O20 V12 125.7(7) . . ?
As7' O20 Cd1 140.5(11) . . ?
As8 O20 Cd1 130.4(7) . . ?
V12 O20 Cd1 103.8(5) . . ?
As7' O20 V12' 115.2(15) . . ?
As8 O20 V12' 47.3(12) . . ?
V12 O20 V12' 149.3(13) . . ?
Cd1 O20 V12' 91.3(12) . . ?
As5 O22 V2 125.5(7) . . ?
As5 O22 V3 135.4(7) . . ?
V2 O22 V3 99.0(5) . . ?
As5 O22 V11' 46.5(12) . . ?
V2 O22 V11' 149.3(14) . . ?
V3 O22 V11' 93.5(12) . . ?
V4 O23 V12 150.2(7) . . ?
V4 O23 V5 104.2(6) . . ?
V12 O23 V5 94.2(5) . . ?
V4 O23 As5' 120.1(9) . . ?
V12 O23 As5' 45.4(7) . . ?
V5 O23 As5' 135.7(9) . . ?
As2 O24 As4' 70.6(9) . . ?
As2 O24 V13 132.6(7) . . ?
As4' O24 V13 151.8(11) . . ?
As2 O24 V10 123.6(6) . . ?
As4' O24 V10 53.4(8) . . ?
V13 O24 V10 102.9(6) . . ?
As2 O24 V9' 51.7(11) . . ?
As4' O24 V9' 105.8(13) . . ?
V13 O24 V9' 102.2(11) . . ?
V10 O24 V9' 134.8(11) . . ?
As5' O25 As7 77.8(11) . . ?
As5' O25 V12 54.2(11) . . ?
As7 O25 V12 123.4(8) . . ?
As5' O25 V11' 129.1(18) . . ?
As7 O25 V11' 51.5(13) . . ?
V12 O25 V11' 158.5(15) . . ?
As5' O25 Cd1 129.5(12) . . ?
As7 O25 Cd1 127.9(7) . . ?
V12 O25 Cd1 106.7(6) . . ?
V11' O25 Cd1 86.6(13) . . ?
V5 O26 V6 104.5(6) . . ?
V5 O26 V12 95.2(5) . . ?
V6 O26 V12 150.5(8) . . ?
As2' O27 As1 68.3(11) . . ?
As2' O27 V9 52.6(11) . . ?
As1 O27 V9 120.9(8) . . ?
As2' O27 V13 154.1(12) . . ?
As1 O27 V13 133.1(8) . . ?
V9 O27 V13 104.8(6) . . ?
As2' O27 V9' 111.9(15) . . ?
As1 O27 V9' 58.6(10) . . ?
V9 O27 V9' 139.7(11) . . ?
V13 O27 V9' 93.7(11) . . ?
V2 O28 V1 104.7(6) . . ?
V2 O28 V11 148.7(7) . . ?
V1 O28 V11 95.5(5) . . ?
V2 O28 As6' 120.0(8) . . ?
V1 O28 As6' 135.4(8) . . ?
V11 O28 As6' 45.7(6) . . ?
V10' O29 As3 70.4(14) . . ?
V10' O29 V5 72.9(14) . . ?
As3 O29 V5 138.6(8) . . ?
V10' O29 V4 143.9(15) . . ?
As3 O29 V4 122.3(7) . . ?
V5 O29 V4 98.7(5) . . ?
V9' O30 As2 64.8(15) . . ?
V9' O30 V8 140.9(17) . . ?
As2 O30 V8 126.2(7) . . ?
V9' O30 V1 77.1(15) . . ?
As2 O30 V1 135.4(7) . . ?
V8 O30 V1 97.9(6) . . ?
As6 O31 V8 122.6(6) . . ?
As6 O31 V7 137.4(6) . . ?
V8 O31 V7 99.0(5) . . ?
As6 O31 V12' 47.9(12) . . ?
V8 O31 V12' 152.0(14) . . ?
V7 O31 V12' 91.3(13) . . ?
As4 O33 As3' 75.5(9) . . ?
As4 O33 V10 122.3(7) . . ?
As3' O33 V10 47.6(8) . . ?
As4 O33 V13 134.2(6) . . ?
As3' O33 V13 145.4(11) . . ?
V10 O33 V13 102.8(6) . . ?
As4 O33 V10' 51.2(10) . . ?
As3' O33 V10' 111.9(13) . . ?
V10 O33 V10' 135.9(11) . . ?
V13 O33 V10' 102.2(10) . . ?
As6' O34 As5 83.4(10) . . ?
As6' O34 V11 55.7(9) . . ?
As5 O34 V11 126.0(7) . . ?
As6' O34 V11' 134.4(17) . . ?
As5 O34 V11' 51.1(13) . . ?
V11 O34 V11' 151.9(15) . . ?
As6' O34 Cd1 128.9(9) . . ?
As5 O34 Cd1 130.1(7) . . ?
V11 O34 Cd1 103.8(5) . . ?
V11' O34 Cd1 87.1(13) . . ?
As8' O35 As6 66.6(8) . . ?
As8' O35 V11 70.6(8) . . ?
As6 O35 V11 126.4(7) . . ?
As8' O35 V12' 111.2(14) . . ?
As6 O35 V12' 44.9(11) . . ?
V11 O35 V12' 153.8(14) . . ?
As8' O35 Cd1 129.8(10) . . ?
As6 O35 Cd1 127.3(6) . . ?
V11 O35 Cd1 104.7(5) . . ?
V12' O35 Cd1 93.9(12) . . ?
V1 O37 V8 105.7(6) . . ?
V1 O37 V11 96.5(6) . . ?
V8 O37 V11 150.4(7) . . ?
As7 O38 V4 123.2(6) . . ?
As7 O38 V3 136.9(7) . . ?
V4 O38 V3 99.3(5) . . ?
As7 O38 V11' 47.3(12) . . ?
V4 O38 V11' 147.5(14) . . ?
V3 O38 V11' 93.2(12) . . ?
As3' O39 V7 139.3(10) . . ?
As3' O39 V6 116.8(10) . . ?
V7 O39 V6 103.7(5) . . ?
As3' O39 V10 49.5(9) . . ?
V7 O39 V10 96.9(5) . . ?
V6 O39 V10 147.3(6) . . ?
V12 O40 As5' 58.2(10) . . ?
V12 O40 As7' 66.2(7) . . ?
As5' O40 As7' 113.1(12) . . ?
O25 Cd1 O35 116.2(5) . . ?
O25 Cd1 O34 82.0(4) . . ?
O35 Cd1 O34 68.8(4) . . ?
O25 Cd1 O20 68.2(5) . . ?
O35 Cd1 O20 82.4(5) . . ?
O34 Cd1 O20 123.2(5) . . ?
O25 Cd1 N1 86.0(5) . . ?
O35 Cd1 N1 156.9(5) . . ?
O34 Cd1 N1 111.4(4) . . ?
O20 Cd1 N1 113.3(5) . . ?
O25 Cd1 N2 148.2(5) . . ?
O35 Cd1 N2 88.0(5) . . ?
O34 Cd1 N2 88.8(4) . . ?
O20 Cd1 N2 139.3(4) . . ?
N1 Cd1 N2 69.0(5) . . ?
O25 Cd1 V11' 44.0(9) . . ?
O35 Cd1 V11' 105.1(10) . . ?
O34 Cd1 V11' 43.0(9) . . ?
O20 Cd1 V11' 108.2(10) . . ?
N1 Cd1 V11' 86.4(10) . . ?
N2 Cd1 V11' 112.5(10) . . ?
O25 Cd1 V12' 105.5(8) . . ?
O35 Cd1 V12' 42.4(8) . . ?
O34 Cd1 V12' 107.1(9) . . ?
O20 Cd1 V12' 44.6(8) . . ?
N1 Cd1 V12' 141.0(8) . . ?
N2 Cd1 V12' 106.3(8) . . ?
V11' Cd1 V12' 127.8(13) . . ?
N7 Cd2 N6 91.0(5) . . ?
N7 Cd2 N8 76.7(5) . . ?
N6 Cd2 N8 157.4(6) . . ?
N7 Cd2 N3 162.7(5) . . ?
N6 Cd2 N3 95.7(5) . . ?
N8 Cd2 N3 101.6(5) . . ?
N7 Cd2 N5 105.8(5) . . ?
N6 Cd2 N5 69.0(6) . . ?
N8 Cd2 N5 95.8(5) . . ?
N3 Cd2 N5 91.5(4) . . ?
N7 Cd2 N4 94.0(5) . . ?
N6 Cd2 N4 97.5(6) . . ?
N8 Cd2 N4 102.2(6) . . ?
N3 Cd2 N4 69.4(5) . . ?
N5 Cd2 N4 155.9(5) . . ?
N13 Cd3 N14 77.0(6) . . ?
N13 Cd3 N11 158.4(6) . . ?
N14 Cd3 N11 90.0(6) . . ?
N13 Cd3 N12 96.3(6) . . ?
N14 Cd3 N12 103.3(6) . . ?
N11 Cd3 N12 69.8(7) . . ?
N13 Cd3 N9 94.6(5) . . ?
N14 Cd3 N9 162.7(6) . . ?
N11 Cd3 N9 102.2(5) . . ?
N12 Cd3 N9 92.5(5) . . ?
N13 Cd3 N10 108.1(5) . . ?
N14 Cd3 N10 98.3(6) . . ?
N11 Cd3 N10 90.5(6) . . ?
N12 Cd3 N10 150.5(5) . . ?
N9 Cd3 N10 69.6(4) . . ?
C1 N1 C5 120.0 . . ?
C1 N1 Cd1 120.7(8) . . ?
C5 N1 Cd1 117.6(8) . . ?
C2 C1 N1 120.0 . . ?
C2 C1 H1 120.0 . . ?
N1 C1 H1 120.0 . . ?
C3 C2 C1 120.0 . . ?
C3 C2 H2 120.0 . . ?
C1 C2 H2 120.0 . . ?
C2 C3 C4 120.0 . . ?
C2 C3 H3 120.0 . . ?
C4 C3 H3 120.0 . . ?
C5 C4 C3 120.0 . . ?
C5 C4 C11 115.1(16) . . ?
C3 C4 C11 124.9(16) . . ?
C6 C5 C4 122.8(13) . . ?
C6 C5 N1 117.2(13) . . ?
C4 C5 N1 120.0 . . ?
C6 N2 C10 120.0 . . ?
C6 N2 Cd1 114.0(8) . . ?
C10 N2 Cd1 124.7(8) . . ?
C5 C6 N2 119.0(13) . . ?
C5 C6 C7 120.9(13) . . ?
N2 C6 C7 120.0 . . ?
C8 C7 C6 120.0 . . ?
C8 C7 C12 120.4(15) . . ?
C6 C7 C12 119.5(15) . . ?
C7 C8 C9 120.0 . . ?
C7 C8 H8 120.0 . . ?
C9 C8 H8 120.0 . . ?
C8 C9 C10 120.0 . . ?
C8 C9 H9 120.0 . . ?
C10 C9 H9 120.0 . . ?
C9 C10 N2 120.0 . . ?
C9 C10 H10 120.0 . . ?
N2 C10 H10 120.0 . . ?
C12 C11 C4 123(3) . . ?
C12 C11 H11 118.3 . . ?
C4 C11 H11 118.3 . . ?
C11 C12 C7 118(2) . . ?
C11 C12 H12 120.9 . . ?
C7 C12 H12 120.9 . . ?
C13 N3 C17 120.0 . . ?
C13 N3 Cd2 123.0(7) . . ?
C17 N3 Cd2 116.9(7) . . ?
C14 C13 N3 120.0 . . ?
C14 C13 H13 120.0 . . ?
N3 C13 H13 120.0 . . ?
C13 C14 C15 120.0 . . ?
C13 C14 H14 120.0 . . ?
C15 C14 H14 120.0 . . ?
C16 C15 C14 120.0 . . ?
C16 C15 H15 120.0 . . ?
C14 C15 H15 120.0 . . ?
C15 C16 C17 120.0 . . ?
C15 C16 C23 126.1(13) . . ?
C17 C16 C23 113.9(13) . . ?
C16 C17 N3 120.0 . . ?
C16 C17 C18 121.4(11) . . ?
N3 C17 C18 118.2(11) . . ?
C18 N4 C22 120.0 . . ?
C18 N4 Cd2 117.1(8) . . ?
C22 N4 Cd2 122.5(8) . . ?
N4 C18 C19 120.0 . . ?
N4 C18 C17 117.6(12) . . ?
C19 C18 C17 122.2(12) . . ?
C18 C19 C20 120.0 . . ?
C18 C19 C24 121.1(14) . . ?
C20 C19 C24 118.8(14) . . ?
C21 C20 C19 120.0 . . ?
C21 C20 H20 120.0 . . ?
C19 C20 H20 120.0 . . ?
C22 C21 C20 120.0 . . ?
C22 C21 H21 120.0 . . ?
C20 C21 H21 120.0 . . ?
C21 C22 N4 120.0 . . ?
C21 C22 H22 120.0 . . ?
N4 C22 H22 120.0 . . ?
C24 C23 C16 127(2) . . ?
C24 C23 H23 116.5 . . ?
C16 C23 H23 116.5 . . ?
C23 C24 C19 113.6(19) . . ?
C23 C24 H24 123.2 . . ?
C19 C24 H24 123.2 . . ?
C25 N5 C29 120.0 . . ?
C25 N5 Cd2 124.2(8) . . ?
C29 N5 Cd2 115.4(8) . . ?
C26 C25 N5 120.0 . . ?
C26 C25 H25 120.0 . . ?
N5 C25 H25 120.0 . . ?
C25 C26 C27 120.0 . . ?
C25 C26 H26 120.0 . . ?
C27 C26 H26 120.0 . . ?
C26 C27 C28 120.0 . . ?
C26 C27 H27 120.0 . . ?
C28 C27 H27 120.0 . . ?
C29 C28 C27 120.0 . . ?
C29 C28 C35 129.0(15) . . ?
C27 C28 C35 110.8(15) . . ?
C28 C29 N5 120.0 . . ?
C28 C29 C30 118.6(14) . . ?
N5 C29 C30 121.3(14) . . ?
C34 N6 C30 120.0 . . ?
C34 N6 Cd2 121.5(11) . . ?
C30 N6 Cd2 117.7(11) . . ?
C31 C30 N6 120.0 . . ?
C31 C30 C29 124.4(16) . . ?
N6 C30 C29 115.6(16) . . ?
C30 C31 C32 120.0 . . ?
C30 C31 C36 109(2) . . ?
C32 C31 C36 131(2) . . ?
C33 C32 C31 120.0 . . ?
C33 C32 H32 120.0 . . ?
C31 C32 H32 120.0 . . ?
C32 C33 C34 120.0 . . ?
C32 C33 H33 120.0 . . ?
C34 C33 H33 120.0 . . ?
C33 C34 N6 120.0 . . ?
C33 C34 H34 120.0 . . ?
N6 C34 H34 120.0 . . ?
C36 C35 C28 104(2) . . ?
C36 C35 H35 128.0 . . ?
C28 C35 H35 128.0 . . ?
C35 C36 C31 134(3) . . ?
C35 C36 H36 112.8 . . ?
C31 C36 H36 112.8 . . ?
C37 N7 Cd2 106.8(11) . . ?
C37 N7 H7A 110.4 . . ?
Cd2 N7 H7A 110.4 . . ?
C37 N7 H7B 110.4 . . ?
Cd2 N7 H7B 110.4 . . ?
H7A N7 H7B 108.6 . . ?
N7 C37 C38 112.3(17) . . ?
N7 C37 H37A 109.1 . . ?
C38 C37 H37A 109.1 . . ?
N7 C37 H37B 109.1 . . ?
C38 C37 H37B 109.1 . . ?
H37A C37 H37B 107.9 . . ?
N8 C38 C37 108.2(15) . . ?
N8 C38 H38A 110.1 . . ?
C37 C38 H38A 110.1 . . ?
N8 C38 H38B 110.1 . . ?
C37 C38 H38B 110.1 . . ?
H38A C38 H38B 108.4 . . ?
C38 N8 Cd2 106.3(12) . . ?
C38 N8 H8A 110.5 . . ?
Cd2 N8 H8A 110.5 . . ?
C38 N8 H8B 110.5 . . ?
Cd2 N8 H8B 110.5 . . ?
H8A N8 H8B 108.7 . . ?
C39 N9 C43 120.0 . . ?
C39 N9 Cd3 123.2(7) . . ?
C43 N9 Cd3 116.8(7) . . ?
C40 C39 N9 120.0 . . ?
C40 C39 H39 120.0 . . ?
N9 C39 H39 120.0 . . ?
C39 C40 C41 120.0 . . ?
C39 C40 H40 120.0 . . ?
C41 C40 H40 120.0 . . ?
C42 C41 C40 120.0 . . ?
C42 C41 H41 120.0 . . ?
C40 C41 H41 120.0 . . ?
C43 C42 C41 120.0 . . ?
C43 C42 C49 122.7(13) . . ?
C41 C42 C49 117.2(13) . . ?
C42 C43 N9 120.0 . . ?
C42 C43 C44 121.2(11) . . ?
N9 C43 C44 118.8(11) . . ?
C44 N10 C48 120.0 . . ?
C44 N10 Cd3 115.1(7) . . ?
C48 N10 Cd3 124.9(7) . . ?
N10 C44 C45 120.0 . . ?
N10 C44 C43 119.4(11) . . ?
C45 C44 C43 120.5(11) . . ?
C44 C45 C46 120.0 . . ?
C44 C45 C50 118.2(13) . . ?
C46 C45 C50 121.7(13) . . ?
C45 C46 C47 120.0 . . ?
C45 C46 H46 120.0 . . ?
C47 C46 H46 120.0 . . ?
C48 C47 C46 120.0 . . ?
C48 C47 H47 120.0 . . ?
C46 C47 H47 120.0 . . ?
C47 C48 N10 120.0 . . ?
C47 C48 H48 120.0 . . ?
N10 C48 H48 120.0 . . ?
C50 C49 C42 114.4(18) . . ?
C50 C49 H49 122.8 . . ?
C42 C49 H49 122.8 . . ?
C49 C50 C45 122.9(19) . . ?
C49 C50 H50 118.5 . . ?
C45 C50 H50 118.5 . . ?
C51 N11 C55 120.0 . . ?
C51 N11 Cd3 121.3(11) . . ?
C55 N11 Cd3 118.5(11) . . ?
N11 C51 C52 120.0 . . ?
N11 C51 H51 120.0 . . ?
C52 C51 H51 120.0 . . ?
C51 C52 C53 120.0 . . ?
C51 C52 H52 120.0 . . ?
C53 C52 H52 120.0 . . ?
C54 C53 C52 120.0 . . ?
C54 C53 H53 120.0 . . ?
C52 C53 H53 120.0 . . ?
C53 C54 C55 120.0 . . ?
C53 C54 C61 131(2) . . ?
C55 C54 C61 109(2) . . ?
C56 C55 C54 124.7(16) . . ?
C56 C55 N11 115.3(16) . . ?
C54 C55 N11 120.0 . . ?
C56 N12 C60 120.0 . . ?
C56 N12 Cd3 114.8(9) . . ?
C60 N12 Cd3 124.7(10) . . ?
C55 C56 N12 120.5(15) . . ?
C55 C56 C57 119.5(15) . . ?
N12 C56 C57 120.0 . . ?
C58 C57 C56 120.0 . . ?
C58 C57 C62 117.2(17) . . ?
C56 C57 C62 122.7(17) . . ?
C59 C58 C57 120.0 . . ?
C59 C58 H58 120.0 . . ?
C57 C58 H58 120.0 . . ?
C58 C59 C60 120.0 . . ?
C58 C59 H59 120.0 . . ?
C60 C59 H59 120.0 . . ?
C59 C60 N12 120.0 . . ?
C59 C60 H60 120.0 . . ?
N12 C60 H60 120.0 . . ?
C62 C61 C54 134(3) . . ?
C62 C61 H61 112.8 . . ?
C54 C61 H61 112.8 . . ?
C61 C62 C57 110(3) . . ?
C61 C62 H62 124.9 . . ?
C57 C62 H62 124.9 . . ?
C65 N13 Cd3 106.1(9) . . ?
C65 N13 H13A 110.5 . . ?
Cd3 N13 H13A 110.5 . . ?
C65 N13 H13B 110.5 . . ?
Cd3 N13 H13B 110.5 . . ?
H13A N13 H13B 108.7 . . ?
N13 C65 C66 111.8(16) . . ?
N13 C65 H65A 109.3 . . ?
C66 C65 H65A 109.3 . . ?
N13 C65 H65B 109.3 . . ?
C66 C65 H65B 109.3 . . ?
H65A C65 H65B 107.9 . . ?
N14 C66 C65 102.8(15) . . ?
N14 C66 H66A 111.2 . . ?
C65 C66 H66A 111.2 . . ?
N14 C66 H66B 111.2 . . ?
C65 C66 H66B 111.2 . . ?
H66A C66 H66B 109.1 . . ?
C66 N14 Cd3 106.4(12) . . ?
C66 N14 H14A 110.4 . . ?
Cd3 N14 H14A 110.4 . . ?
C66 N14 H14B 110.4 . . ?
Cd3 N14 H14B 110.4 . . ?
H14A N14 H14B 108.6 . . ?
C71 N15 C75 120.0 . . ?
N15 C71 C72 120.0 . . ?
N15 C71 H71 120.0 . . ?
C72 C71 H71 120.0 . . ?
C73 C72 C71 120.0 . . ?
C73 C72 H72 120.0 . . ?
C71 C72 H72 120.0 . . ?
C72 C73 C74 120.0 . . ?
C72 C73 H73 120.0 . . ?
C74 C73 H73 120.0 . . ?
C73 C74 C75 120.0 . . ?
C73 C74 C81 112(2) . . ?
C75 C74 C81 128(2) . . ?
C76 C75 C74 120(2) . . ?
C76 C75 N15 120(2) . . ?
C74 C75 N15 120.0 . . ?
C76 N16 C80 120.0 . . ?
C75 C76 N16 120(2) . . ?
C75 C76 C77 120(2) . . ?
N16 C76 C77 120.0 . . ?
C78 C77 C76 120.0 . . ?
C78 C77 C82 119.7(18) . . ?
C76 C77 C82 120.2(18) . . ?
C77 C78 C79 120.0 . . ?
C77 C78 H78 120.0 . . ?
C79 C78 H78 120.0 . . ?
C80 C79 C78 120.0 . . ?
C80 C79 H79 120.0 . . ?
C78 C79 H79 120.0 . . ?
C79 C80 N16 120.0 . . ?
C79 C80 H80 120.0 . . ?
N16 C80 H80 120.0 . . ?
C74 C81 C82 110(2) . . ?
C74 C81 H81 125.2 . . ?
C82 C81 H81 125.2 . . ?
C77 C82 C81 123(2) . . ?
C77 C82 H82 118.7 . . ?
C81 C82 H82 118.7 . . ?

loop_
_geom_bond_atom_site_label_1
_geom_bond_atom_site_label_2
_geom_bond_distance
_geom_bond_site_symmetry_2
_geom_bond_publ_flag
V1 O41 1.576(14) . ?
V1 O37 1.892(12) . ?
V1 O28 1.908(13) . ?
V1 O16 1.975(14) . ?
V1 O30 2.030(14) . ?
V1 V9' 2.25(4) . ?
V1 V11 2.845(6) . ?
V1 V2 3.003(5) . ?
V1 V8 3.027(5) . ?
V2 O5 1.592(14) . ?
V2 O28 1.886(11) . ?
V2 O22 1.926(13) . ?
V2 O15 1.939(12) . ?
V2 O16 1.995(16) . ?
V2 As2' 2.99(2) . ?
V2 V3 2.995(5) . ?
V3 O36 1.618(13) . ?
V3 O6 1.897(13) . ?
V3 O15 1.955(13) . ?
V3 O38 1.982(12) . ?
V3 O22 2.013(12) . ?
V3 V9 2.875(6) . ?
V3 V4 3.011(5) . ?
V3 V11' 3.11(4) . ?
V4 O7 1.602(12) . ?
V4 O23 1.880(11) . ?
V4 O6 1.919(13) . ?
V4 O38 1.970(12) . ?
V4 O29 2.004(14) . ?
V4 As1' 2.95(2) . ?
V4 V5 3.022(5) . ?
V5 O9 1.606(13) . ?
V5 O26 1.903(12) . ?
V5 O23 1.948(12) . ?
V5 O8 1.962(13) . ?
V5 O29 1.979(12) . ?
V5 V10' 2.21(4) . ?
V5 V12 2.853(5) . ?
V5 V6 3.010(5) . ?
V6 O32 1.626(13) . ?
V6 O26 1.905(13) . ?
V6 O39 1.918(11) . ?
V6 O13 1.998(12) . ?
V6 O8 2.008(11) . ?
V6 V7 3.013(5) . ?
V7 O10 1.549(12) . ?
V7 O39 1.913(10) . ?
V7 O14 1.926(12) . ?
V7 O13 1.973(12) . ?
V7 O31 1.987(11) . ?
V7 V10 2.896(5) . ?
V7 V12' 2.90(5) . ?
V7 V8 3.012(5) . ?
V8 O21 1.597(12) . ?
V8 O14 1.895(13) . ?
V8 O37 1.906(13) . ?
V8 O31 1.975(12) . ?
V8 O30 1.984(13) . ?
V8 As4' 2.97(2) . ?
V13 O3 1.436(17) . ?
V13 O24 1.973(12) . ?
V13 O33 1.990(12) . ?
V13 O17 2.035(14) . ?
V13 O27 2.054(14) . ?
V13 V10 3.104(5) . ?
As6 O35 1.718(12) . ?
As6 O31 1.772(11) . ?
As6 O4 1.821(14) . ?
As8 O20 1.708(12) . ?
As8 O4 1.727(14) . ?
As8 O13 1.759(11) . ?
V12 O40 1.557(8) . ?
V12 O23 1.948(11) . ?
V12 O26 1.961(13) . ?
V12 O25 1.962(14) . ?
V12 O20 2.029(13) . ?
As7 O25 1.761(13) . ?
As7 O38 1.767(11) . ?
As7 O18 1.831(14) . ?
As5 O34 1.718(12) . ?
As5 O18 1.760(16) . ?
As5 O22 1.767(12) . ?
V11 O12 1.565(8) . ?
V11 O37 1.921(13) . ?
V11 O28 1.936(12) . ?
V11 O35 1.970(12) . ?
V11 O34 1.983(13) . ?
As6' O34 1.55(2) . ?
As6' O12 1.81(3) . ?
As6' O28 2.33(2) . ?
As8' O35 1.69(2) . ?
As8' O12 1.94(2) . ?
V12' O4 0.93(4) . ?
V12' O13 2.06(5) . ?
V12' O31 2.06(5) . ?
V12' O35 2.23(5) . ?
V12' O20 2.32(4) . ?
V12' Cd1 3.30(4) . ?
As7' O20 1.56(2) . ?
As7' O40 2.12(3) . ?
As5' O25 1.54(3) . ?
As5' O40 1.79(3) . ?
As5' O23 2.24(3) . ?
V11' O18 1.05(5) . ?
V11' O34 2.04(5) . ?
V11' O25 2.08(5) . ?
V11' O22 2.25(5) . ?
V11' O38 2.29(4) . ?
V11' Cd1 2.99(4) . ?
As3 O19 1.777(14) . ?
As3 O29 1.799(12) . ?
As3 O17 1.813(13) . ?
As4 O19 1.769(12) . ?
As4 O33 1.772(13) . ?
As4 O8 1.799(12) . ?
V10 O1 1.577(18) . ?
V10 O39 1.956(11) . ?
V10 O33 1.982(12) . ?
V10 O14 1.994(12) . ?
V10 O24 1.997(14) . ?
As1 O27 1.749(13) . ?
As1 O16 1.803(15) . ?
As1 O11 1.835(16) . ?
As2 O11 1.709(14) . ?
As2 O24 1.761(13) . ?
As2 O30 1.783(14) . ?
V9 O2 1.555(13) . ?
V9 O15 1.903(12) . ?
V9 O17 1.970(15) . ?
V9 O6 1.985(14) . ?
V9 O27 1.997(14) . ?
As3' O39 1.70(2) . ?
As3' O33 1.84(2) . ?
As3' O1 1.88(3) . ?
As4' O14 1.68(3) . ?
As4' O24 1.86(3) . ?
As4' O1 2.08(3) . ?
V10' O8 1.60(4) . ?
V10' O19 1.67(4) . ?
V10' O29 1.72(4) . ?
V10' O33 2.32(5) . ?
As1' O17 1.43(3) . ?
As1' O6 1.78(3) . ?
As1' O2 2.26(3) . ?
As2' O27 1.48(3) . ?
As2' O15 1.69(3) . ?
As2' O2 2.16(3) . ?
V9' O30 1.53(4) . ?
V9' O11 1.73(4) . ?
V9' O16 1.88(4) . ?
V9' O24 2.22(4) . ?
V9' O27 2.41(4) . ?
O20 Cd1 2.294(13) . ?
O25 Cd1 2.278(14) . ?
O34 Cd1 2.293(13) . ?
O35 Cd1 2.283(13) . ?
Cd1 N1 2.305(11) . ?
Cd1 N2 2.406(13) . ?
Cd2 N7 2.345(15) . ?
Cd2 N6 2.362(15) . ?
Cd2 N8 2.372(16) . ?
Cd2 N3 2.379(11) . ?
Cd2 N5 2.404(12) . ?
Cd2 N4 2.430(13) . ?
Cd3 N13 2.250(16) . ?
Cd3 N14 2.334(17) . ?
Cd3 N11 2.344(9) . ?
Cd3 N12 2.374(8) . ?
Cd3 N9 2.385(11) . ?
Cd3 N10 2.417(11) . ?
N1 C1 1.391(6) . ?
N1 C5 1.391(6) . ?
C1 C2 1.391(6) . ?
C1 H1 0.9300 . ?
C2 C3 1.391(6) . ?
C2 H2 0.9300 . ?
C3 C4 1.391(6) . ?
C3 H3 0.9300 . ?
C4 C5 1.391(6) . ?
C4 C11 1.420(17) . ?
C5 C6 1.363(17) . ?
N2 C6 1.380(9) . ?
N2 C10 1.381(9) . ?
C6 C7 1.381(9) . ?
C7 C8 1.380(9) . ?
C7 C12 1.400(16) . ?
C8 C9 1.380(9) . ?
C8 H8 0.9300 . ?
C9 C10 1.381(9) . ?
C9 H9 0.9300 . ?
C10 H10 0.9300 . ?
C11 C12 1.382(17) . ?
C11 H11 0.9300 . ?
C12 H12 0.9300 . ?
N3 C13 1.389(8) . ?
N3 C17 1.389(8) . ?
C13 C14 1.389(8) . ?
C13 H13 0.9300 . ?
C14 C15 1.389(8) . ?
C14 H14 0.9300 . ?
C15 C16 1.389(8) . ?
C15 H15 0.9300 . ?
C16 C17 1.389(8) . ?
C16 C23 1.450(10) . ?
C17 C18 1.450(16) . ?
N4 C18 1.353(8) . ?
N4 C22 1.353(8) . ?
C18 C19 1.353(8) . ?
C19 C20 1.354(8) . ?
C19 C24 1.452(10) . ?
C20 C21 1.353(8) . ?
C20 H20 0.9300 . ?
C21 C22 1.353(8) . ?
C21 H21 0.9300 . ?
C22 H22 0.9300 . ?
C23 C24 1.431(10) . ?
C23 H23 0.9300 . ?
C24 H24 0.9300 . ?
N5 C25 1.342(9) . ?
N5 C29 1.342(9) . ?
C25 C26 1.342(9) . ?
C25 H25 0.9300 . ?
C26 C27 1.342(9) . ?
C26 H26 0.9300 . ?
C27 C28 1.342(9) . ?
C27 H27 0.9300 . ?
C28 C29 1.342(9) . ?
C28 C35 1.446(10) . ?
C29 C30 1.396(19) . ?
N6 C34 1.395(9) . ?
N6 C30 1.395(9) . ?
C30 C31 1.395(10) . ?
C31 C32 1.396(10) . ?
C31 C36 1.443(10) . ?
C32 C33 1.395(9) . ?
C32 H32 0.9300 . ?
C33 C34 1.395(10) . ?
C33 H33 0.9300 . ?
C34 H34 0.9300 . ?
C35 C36 1.439(10) . ?
C35 H35 0.9300 . ?
C36 H36 0.9300 . ?
N7 C37 1.465(10) . ?
N7 H7A 0.9000 . ?
N7 H7B 0.9000 . ?
C37 C38 1.526(10) . ?
C37 H37A 0.9700 . ?
C37 H37B 0.9700 . ?
C38 N8 1.470(9) . ?
C38 H38A 0.9700 . ?
C38 H38B 0.9700 . ?
N8 H8A 0.9000 . ?
N8 H8B 0.9000 . ?
N9 C39 1.362(8) . ?
N9 C43 1.362(8) . ?
C39 C40 1.362(8) . ?
C39 H39 0.9300 . ?
C40 C41 1.362(8) . ?
C40 H40 0.9300 . ?
C41 C42 1.362(8) . ?
C41 H41 0.9300 . ?
C42 C43 1.362(8) . ?
C42 C49 1.444(10) . ?
C43 C44 1.412(15) . ?
N10 C44 1.369(6) . ?
N10 C48 1.369(6) . ?
C44 C45 1.369(6) . ?
C45 C46 1.369(6) . ?
C45 C50 1.451(9) . ?
C46 C47 1.369(6) . ?
C46 H46 0.9300 . ?
C47 C48 1.369(6) . ?
C47 H47 0.9300 . ?
C48 H48 0.9300 . ?
C49 C50 1.427(10) . ?
C49 H49 0.9300 . ?
C50 H50 0.9300 . ?
N11 C51 1.395(7) . ?
N11 C55 1.396(7) . ?
C51 C52 1.396(7) . ?
C51 H51 0.9300 . ?
C52 C53 1.396(7) . ?
C52 H52 0.9300 . ?
C53 C54 1.396(7) . ?
C53 H53 0.9300 . ?
C54 C55 1.396(7) . ?
C54 C61 1.399(10) . ?
C55 C56 1.394(17) . ?
N12 C56 1.395(9) . ?
N12 C60 1.395(9) . ?
C56 C57 1.395(9) . ?
C57 C58 1.395(9) . ?
C57 C62 1.400(10) . ?
C58 C59 1.395(9) . ?
C58 H58 0.9300 . ?
C59 C60 1.395(9) . ?
C59 H59 0.9300 . ?
C60 H60 0.9300 . ?
C61 C62 1.398(10) . ?
C61 H61 0.9300 . ?
C62 H62 0.9300 . ?
N13 C65 1.465(9) . ?
N13 H13A 0.9000 . ?
N13 H13B 0.9000 . ?
C65 C66 1.519(10) . ?
C65 H65A 0.9700 . ?
C65 H65B 0.9700 . ?
C66 N14 1.465(10) . ?
C66 H66A 0.9700 . ?
C66 H66B 0.9700 . ?
N14 H14A 0.9000 . ?
N14 H14B 0.9000 . ?
N15 C71 1.392(7) . ?
N15 C75 1.392(7) . ?
C71 C72 1.392(8) . ?
C71 H71 0.9300 . ?
C72 C73 1.392(7) . ?
C72 H72 0.9300 . ?
C73 C74 1.392(7) . ?
C73 H73 0.9300 . ?
C74 C75 1.392(7) . ?
C74 C81 1.415(10) . ?
C75 C76 1.29(2) . ?
N16 C76 1.404(7) . ?
N16 C80 1.404(7) . ?
C76 C77 1.404(7) . ?
C77 C78 1.404(7) . ?
C77 C82 1.419(10) . ?
C78 C79 1.404(7) . ?
C78 H78 0.9300 . ?
C79 C80 1.404(7) . ?
C79 H79 0.9300 . ?
C80 H80 0.9300 . ?
C81 C82 1.421(10) . ?
C81 H81 0.9300 . ?
C82 H82 0.9300 . ?
